data_4129964
loop_
_publ_author_name
'Howlader, Prodip'
'Das, Paramita'
'Zangrando, Ennio'
'Mukherjee, Partha Sarathi'

_publ_section_title
;
 Urea-Functionalized Self-Assembled Molecular Prism for Heterogeneous
 Catalysis in Water.
;
_journal_issue 5
_journal_name_full 'Journal of the American Chemical Society'
_journal_page_first 1668
_journal_page_last 1676
_journal_paper_doi 10.1021/jacs.5b12237
_journal_volume 138
_journal_year 2016
_chemical_formula_moiety 'C180 H150 N66 O12 Pd6, 5(N O3), 3(O) '
_chemical_formula_sum 'C180 H150 N71 O30 Pd6'
_chemical_formula_weight 4426.12
_space_group_crystal_system monoclinic
_space_group_IT_number 14
_space_group_name_Hall '-P 2yn'
_space_group_name_H-M_alt 'P 1 21/n 1'
_atom_sites_solution_hydrogens geom
_audit_creation_method SHELXL-2013
_cell_angle_alpha 90
_cell_angle_beta 102.06(3)
_cell_angle_gamma 90
_cell_formula_units_Z 4
_cell_length_a 25.425(5)
_cell_length_b 31.580(6)
_cell_length_c 47.448(10)
_cell_measurement_reflns_used 53331
_cell_measurement_temperature 100(2)
_cell_measurement_theta_max 27.563
_cell_measurement_theta_min 2.934
_cell_volume 37256(14)
_computing_cell_refinement 'Denzo (Otwinowski & Minor 1997)'
_computing_data_collection 'Elettra XRD1 Data Colelction SW'
_computing_data_reduction 'Denzo and Scalepack (Otwinowski & Minor 1997)'
_computing_molecular_graphics 'Ortep3 for Windows (Farrugia,1997)'
_computing_publication_material 'Wingx Version 2013.2 (Farrugia, 2012)'
_computing_structure_refinement 'SHELX2013 (Sheldrick, 2013)'
_computing_structure_solution 'SHELX2013 (Sheldrick, 2013)'
_diffrn_ambient_temperature 100(2)
_diffrn_measured_fraction_theta_full 0.973
_diffrn_measured_fraction_theta_max 0.973
_diffrn_measurement_device_type 'Dectris Pilatus 2M'
_diffrn_measurement_method 'rotating crystal'
_diffrn_radiation_monochromator Si111
_diffrn_radiation_source 'Elettra Synchrotron, Trieste (Italy)'
_diffrn_radiation_type synchrotron
_diffrn_radiation_wavelength 0.7000
_diffrn_reflns_av_R_equivalents 0.0497
_diffrn_reflns_av_unetI/netI 0.0520
_diffrn_reflns_Laue_measured_fraction_full 0.973
_diffrn_reflns_Laue_measured_fraction_max 0.973
_diffrn_reflns_limit_h_max 28
_diffrn_reflns_limit_h_min -28
_diffrn_reflns_limit_k_max 35
_diffrn_reflns_limit_k_min -32
_diffrn_reflns_limit_l_max 52
_diffrn_reflns_limit_l_min -52
_diffrn_reflns_number 169877
_diffrn_reflns_point_group_measured_fraction_full 0.973
_diffrn_reflns_point_group_measured_fraction_max 0.973
_diffrn_reflns_theta_full 24.835
_diffrn_reflns_theta_max 22.857
_diffrn_reflns_theta_min 0.768
_exptl_absorpt_coefficient_mu 0.330
_exptl_absorpt_correction_type none
_exptl_crystal_colour Yellow
_exptl_crystal_density_diffrn 0.789
_exptl_crystal_description Block
_exptl_crystal_F_000 8972
_exptl_crystal_size_max 0.400
_exptl_crystal_size_mid 0.300
_exptl_crystal_size_min 0.200
_platon_squeeze_details
;
;
_refine_diff_density_max 1.872
_refine_diff_density_min -0.583
_refine_diff_density_rms 0.082
_refine_ls_extinction_method none
_refine_ls_goodness_of_fit_ref 0.846
_refine_ls_hydrogen_treatment constr
_refine_ls_matrix_type full
_refine_ls_number_parameters 2405
_refine_ls_number_reflns 51867
_refine_ls_number_restraints 295
_refine_ls_restrained_S_all 0.852
_refine_ls_R_factor_all 0.1038
_refine_ls_R_factor_gt 0.0805
_refine_ls_shift/su_max 0.004
_refine_ls_shift/su_mean 0.000
_refine_ls_structure_factor_coef Fsqd
_refine_ls_weighting_details 'w=1/[\s^2^(Fo^2^)+(0.2000P)^2^] where P=(Fo^2^+2Fc^2^)/3'
_refine_ls_weighting_scheme calc
_refine_ls_wR_factor_gt 0.2272
_refine_ls_wR_factor_ref 0.2459
_reflns_Friedel_coverage 0.000
_reflns_number_gt 31216
_reflns_number_total 53331
_reflns_threshold_expression 'I > 2\s(I)'
_cod_data_source_file ja5b12237_si_004.cif
_cod_data_source_block P
_cod_original_sg_symbol_H-M 'P 21/n'
_cod_database_code 4129964
_shelx_space_group_comment
;
The symmetry employed for this shelxl refinement is uniquely defined
by the following loop, which should always be used as a source of
symmetry information in preference to the above space-group names.
They are only intended as comments.
;
_shelxl_version_number 2013-4

loop_
_space_group_symop_operation_xyz
'x, y, z'
'-x+1/2, y+1/2, -z+1/2'
'-x, -y, -z'
'x-1/2, -y-1/2, z-1/2'

loop_
_atom_site_label
_atom_site_type_symbol
_atom_site_fract_x
_atom_site_fract_y
_atom_site_fract_z
_atom_site_U_iso_or_equiv
_atom_site_adp_type
_atom_site_occupancy
_atom_site_site_symmetry_order
_atom_site_calc_flag
_atom_site_refinement_flags_posn
_atom_site_refinement_flags_adp
N9 N 0.1997(2) 0.25964(17) 0.75425(13) 0.0989(15) Uani 1 1 d . .
C90A C 0.0097(5) 0.3483(4) 1.0355(3) 0.174(4) Uani 1 1 d . U
H90A H 0.0336 0.3682 1.0453 0.209 Uiso 1 1 calc R U
C91A C 0.0138(6) 0.3372(5) 1.0091(3) 0.237(8) Uani 1 1 d . .
H91A H 0.0374 0.3520 1.0002 0.285 Uiso 1 1 calc R U
C92B C -0.0582(5) 0.3043(4) 1.0326(2) 0.204(6) Uani 1 1 d . U
H92B H -0.0868 0.2936 1.0398 0.245 Uiso 1 1 calc R U
C93B C -0.0518(6) 0.2893(4) 1.0058(2) 0.201(6) Uani 1 1 d . .
H93B H -0.0737 0.2680 0.9961 0.241 Uiso 1 1 calc R U
C1 C 0.6995(2) 0.0163(2) 1.26809(14) 0.0844(16) Uani 1 1 d . .
H1 H 0.6659 0.0039 1.2668 0.101 Uiso 1 1 calc R U
C2 C 0.7372(2) 0.0142(2) 1.29409(16) 0.0988(19) Uani 1 1 d . .
H2 H 0.7285 0.0004 1.3098 0.119 Uiso 1 1 calc R U
C3 C 0.7891(2) 0.0330(2) 1.29665(15) 0.0896(17) Uani 1 1 d . .
H3 H 0.8145 0.0330 1.3139 0.108 Uiso 1 1 calc R U
C4 C 0.7991(2) 0.05183(18) 1.27114(14) 0.0799(15) Uani 1 1 d . .
C5 C 0.7609(2) 0.05295(19) 1.24695(13) 0.0785(15) Uani 1 1 d . .
H5 H 0.7686 0.0659 1.2307 0.094 Uiso 1 1 calc R U
C6 C 0.8511(2) 0.07240(19) 1.27153(15) 0.0813(15) Uani 1 1 d . .
C9 C 0.9133(2) 0.1063(2) 1.25914(16) 0.0895(17) Uani 1 1 d . .
C11 C 0.9434(2) 0.1316(2) 1.24334(15) 0.0899(17) Uani 1 1 d . .
C12 C 0.9941(3) 0.1478(3) 1.2562(2) 0.149(4) Uani 1 1 d . .
H12 H 1.0103 0.1418 1.2752 0.179 Uiso 1 1 calc R U
C13 C 1.0187(3) 0.1733(5) 1.2391(2) 0.188(6) Uani 1 1 d . .
H13 H 1.0524 0.1846 1.2467 0.225 Uiso 1 1 calc R U
C14 C 0.9939(3) 0.1821(3) 1.2109(2) 0.137(3) Uani 1 1 d . .
H14 H 1.0120 0.1983 1.1996 0.164 Uiso 1 1 calc R U
C15 C 0.9208(2) 0.14197(19) 1.21603(15) 0.0869(17) Uani 1 1 d . .
H15 H 0.8871 0.1310 1.2080 0.104 Uiso 1 1 calc R U
C16 C 0.6718(2) -0.0429(2) 1.18700(13) 0.0853(16) Uani 1 1 d . .
H16 H 0.6423 -0.0488 1.1951 0.102 Uiso 1 1 calc R U
C17 C 0.6939(2) -0.0755(2) 1.17348(13) 0.0870(16) Uani 1 1 d . .
H17 H 0.6786 -0.1024 1.1722 0.104 Uiso 1 1 calc R U
C18 C 0.7380(3) -0.0678(2) 1.16207(14) 0.0942(18) Uani 1 1 d . .
H18 H 0.7535 -0.0892 1.1531 0.113 Uiso 1 1 calc R U
C19 C 0.7591(2) -0.02716(19) 1.16425(13) 0.0846(16) Uani 1 1 d . .
C20 C 0.7347(2) 0.00430(19) 1.17837(12) 0.0785(15) Uani 1 1 d . .
H20 H 0.7493 0.0314 1.1805 0.094 Uiso 1 1 calc R U
C21 C 0.8069(2) -0.0147(2) 1.15348(12) 0.0798(15) Uani 1 1 d . .
C24 C 0.8711(2) 0.0176(2) 1.14296(13) 0.0836(16) Uani 1 1 d . .
C26 C 0.9076(2) 0.0504(2) 1.13916(15) 0.0905(17) Uani 1 1 d . .
C27 C 0.9531(3) 0.0454(2) 1.12710(17) 0.108(2) Uani 1 1 d . .
H27 H 0.9609 0.0192 1.1200 0.130 Uiso 1 1 calc R U
C28 C 0.9863(3) 0.0795(3) 1.12590(19) 0.121(3) Uani 1 1 d . .
H28 H 1.0178 0.0757 1.1192 0.145 Uiso 1 1 calc R U
C29 C 0.9737(3) 0.1177(3) 1.13423(19) 0.118(3) Uani 1 1 d . .
H29 H 0.9954 0.1407 1.1321 0.142 Uiso 1 1 calc R U
C30 C 0.8977(2) 0.0900(2) 1.14848(14) 0.0887(17) Uani 1 1 d . .
H30 H 0.8683 0.0942 1.1569 0.106 Uiso 1 1 calc R U
C31 C 0.3071(2) 0.1759(2) 0.75721(15) 0.0957(19) Uani 1 1 d . .
H31 H 0.3319 0.1973 0.7562 0.115 Uiso 1 1 calc R U
C32 C 0.3156(3) 0.1386(3) 0.74642(17) 0.118(2) Uani 1 1 d . .
H32 H 0.3436 0.1347 0.7368 0.141 Uiso 1 1 calc R U
C33 C 0.2793(3) 0.1030(3) 0.75002(15) 0.103(2) Uani 1 1 d . .
H33 H 0.2848 0.0756 0.7441 0.123 Uiso 1 1 calc R U
C34 C 0.2361(3) 0.1135(2) 0.76289(14) 0.0897(17) Uani 1 1 d . .
C35 C 0.2305(3) 0.1551(2) 0.77197(14) 0.100(2) Uani 1 1 d . .
H35 H 0.2012 0.1618 0.7800 0.120 Uiso 1 1 calc R U
C36 C 0.1980(2) 0.0817(2) 0.76708(14) 0.0880(17) Uani 1 1 d . .
C39 C 0.1337(3) 0.0507(2) 0.78003(14) 0.0900(17) Uani 1 1 d . .
C41 C 0.0859(3) 0.0416(2) 0.79091(13) 0.0882(17) Uani 1 1 d . .
C42 C 0.0586(3) 0.0027(2) 0.78700(14) 0.0930(18) Uani 1 1 d . .
H42 H 0.0706 -0.0189 0.7766 0.112 Uiso 1 1 calc R U
C43 C 0.0136(3) -0.0034(2) 0.79888(14) 0.0966(18) Uani 1 1 d . .
H43 H -0.0053 -0.0288 0.7967 0.116 Uiso 1 1 calc R U
C44 C -0.0023(3) 0.0311(2) 0.81445(15) 0.0987(19) Uani 1 1 d . .
H44 H -0.0324 0.0275 0.8225 0.118 Uiso 1 1 calc R U
C45 C 0.0658(3) 0.0736(2) 0.80657(13) 0.0868(17) Uani 1 1 d . .
H45 H 0.0828 0.0998 0.8089 0.104 Uiso 1 1 calc R U
C46 C 0.2087(3) 0.2842(2) 0.73192(17) 0.111(2) Uani 1 1 d . .
H46 H 0.2433 0.2940 0.7322 0.133 Uiso 1 1 calc R U
C47 C 0.1683(3) 0.2945(2) 0.70926(16) 0.108(2) Uani 1 1 d . .
H47 H 0.1753 0.3116 0.6945 0.130 Uiso 1 1 calc R U
C48 C 0.1146(3) 0.2785(2) 0.70828(16) 0.110(2) Uani 1 1 d . .
H48 H 0.0866 0.2842 0.6927 0.132 Uiso 1 1 calc R U
C49 C 0.1062(3) 0.25483(19) 0.73108(14) 0.0859(16) Uani 1 1 d . .
C50 C 0.1487(3) 0.2455(2) 0.75339(15) 0.0923(17) Uani 1 1 d . .
H50 H 0.1424 0.2289 0.7685 0.111 Uiso 1 1 calc R U
C51 C 0.0537(3) 0.2397(2) 0.73233(14) 0.0895(17) Uani 1 1 d . .
C54 C -0.0100(3) 0.2094(2) 0.74671(14) 0.0879(17) Uani 1 1 d . .
C56 C -0.0411(2) 0.18399(18) 0.76199(13) 0.0806(15) Uani 1 1 d . .
C57 C -0.0947(3) 0.1749(2) 0.75335(15) 0.097(2) Uani 1 1 d . .
H57 H -0.1131 0.1855 0.7358 0.116 Uiso 1 1 calc R U
C58 C -0.1220(2) 0.1513(2) 0.76897(14) 0.0843(16) Uani 1 1 d . .
H58 H -0.1587 0.1467 0.7629 0.101 Uiso 1 1 calc R U
C59 C -0.0928(3) 0.13370(19) 0.79506(14) 0.0899(17) Uani 1 1 d . .
H59 H -0.1102 0.1162 0.8059 0.108 Uiso 1 1 calc R U
C60 C -0.0138(2) 0.16643(18) 0.78862(13) 0.0783(15) Uani 1 1 d . .
H60 H 0.0227 0.1718 0.7953 0.094 Uiso 1 1 calc R U
C61 C -0.0473(2) 0.5298(2) 1.20911(13) 0.0857(16) Uani 1 1 d . .
H61 H -0.0611 0.5079 1.2185 0.103 Uiso 1 1 calc R U
C62 C -0.0816(2) 0.56013(19) 1.19529(14) 0.0861(16) Uani 1 1 d . .
H62 H -0.1179 0.5591 1.1958 0.103 Uiso 1 1 calc R U
C63 C -0.0620(2) 0.5929(2) 1.18024(15) 0.0941(18) Uani 1 1 d . .
H63 H -0.0848 0.6132 1.1701 0.113 Uiso 1 1 calc R U
C64 C -0.0057(2) 0.59337(18) 1.18131(13) 0.0831(15) Uani 1 1 d . .
C65 C 0.0260(2) 0.56103(18) 1.19602(12) 0.0738(14) Uani 1 1 d . .
H65 H 0.0626 0.5610 1.1962 0.089 Uiso 1 1 calc R U
C66 C 0.0190(3) 0.6240(2) 1.16565(14) 0.0921(18) Uani 1 1 d . .
C69 C 0.0756(3) 0.6576(2) 1.14838(16) 0.0962(18) Uani 1 1 d . .
C71 C 0.1274(3) 0.6725(2) 1.14131(16) 0.0985(19) Uani 1 1 d . .
C72 C 0.1284(4) 0.7057(2) 1.1240(2) 0.133(3) Uani 1 1 d . .
H72 H 0.0967 0.7188 1.1147 0.160 Uiso 1 1 calc R U
C73 C 0.1791(4) 0.7206(3) 1.1201(2) 0.135(3) Uani 1 1 d . .
H73 H 0.1825 0.7466 1.1114 0.162 Uiso 1 1 calc R U
C74 C 0.2234(4) 0.6950(3) 1.12986(19) 0.125(3) Uani 1 1 d . .
H74 H 0.2560 0.7015 1.1249 0.150 Uiso 1 1 calc R U
C75 C 0.1703(3) 0.6500(2) 1.15098(17) 0.101(2) Uani 1 1 d . .
H75 H 0.1669 0.6256 1.1614 0.121 Uiso 1 1 calc R U
C76 C 0.0624(2) 0.5161(2) 1.28747(13) 0.0871(16) Uani 1 1 d . .
H76 H 0.0372 0.4950 1.2885 0.104 Uiso 1 1 calc R U
C77 C 0.0798(2) 0.5421(2) 1.31100(14) 0.0945(18) Uani 1 1 d . .
H77 H 0.0670 0.5383 1.3278 0.113 Uiso 1 1 calc R U
C78 C 0.1168(2) 0.5738(2) 1.30925(14) 0.0885(17) Uani 1 1 d . .
H78 H 0.1278 0.5924 1.3246 0.106 Uiso 1 1 calc R U
C79 C 0.1366(2) 0.57747(19) 1.28485(14) 0.0840(16) Uani 1 1 d . .
C80 C 0.1174(2) 0.55064(18) 1.26255(13) 0.0770(14) Uani 1 1 d . .
H80 H 0.1307 0.5535 1.2458 0.092 Uiso 1 1 calc R U
C81 C 0.1760(2) 0.6095(2) 1.28122(16) 0.0946(18) Uani 1 1 d . .
C84 C 0.2320(2) 0.6459(2) 1.26487(19) 0.100(2) Uani 1 1 d . .
C86 C 0.2663(2) 0.6617(2) 1.24721(18) 0.0948(19) Uani 1 1 d . .
C87 C 0.3018(3) 0.6961(2) 1.2544(2) 0.122(3) Uani 1 1 d . .
H87 H 0.3052 0.7102 1.2719 0.146 Uiso 1 1 calc R U
C88 C 0.3319(3) 0.7083(3) 1.2341(3) 0.127(3) Uani 1 1 d . .
H88 H 0.3559 0.7307 1.2386 0.152 Uiso 1 1 calc R U
C89 C 0.3273(3) 0.6887(2) 1.2082(2) 0.116(3) Uani 1 1 d . .
H89 H 0.3479 0.6976 1.1953 0.140 Uiso 1 1 calc R U
C90 C 0.2638(3) 0.6423(2) 1.2203(2) 0.107(2) Uani 1 1 d . .
H90 H 0.2414 0.6190 1.2153 0.129 Uiso 1 1 calc R U
C101 C 0.5596(3) 0.0244(2) 1.16222(14) 0.0913(17) Uani 1 1 d . .
H101 H 0.5583 -0.0005 1.1725 0.110 Uiso 1 1 calc R U
C102 C 0.5187(2) 0.0320(3) 1.13877(16) 0.114(2) Uani 1 1 d . .
H102 H 0.4916 0.0121 1.1332 0.137 Uiso 1 1 calc R U
C103 C 0.5182(3) 0.0687(3) 1.12381(19) 0.145(4) Uani 1 1 d . .
C104 C 0.5639(3) 0.0956(3) 1.1333(2) 0.147(3) Uani 1 1 d . .
H104 H 0.5664 0.1211 1.1238 0.176 Uiso 1 1 calc R U
C105 C 0.6029(3) 0.0843(3) 1.15561(17) 0.113(2) Uani 1 1 d . .
H105 H 0.6331 0.1016 1.1604 0.135 Uiso 1 1 calc R U
C106 C 0.4320(4) 0.0616(5) 1.0904(3) 0.217(7) Uani 1 1 d D U
C107 C 0.3441(3) 0.0807(3) 1.05672(18) 0.269(9) Uani 1 1 d G .
C108 C 0.3205(3) 0.0409(3) 1.05604(16) 0.178(5) Uani 1 1 d G .
H108 H 0.3372 0.0196 1.0682 0.213 Uiso 1 1 calc R U
C109 C 0.2719(3) 0.0329(2) 1.03712(17) 0.166(4) Uani 1 1 d G U
H109 H 0.2560 0.0063 1.0367 0.199 Uiso 1 1 calc R U
C110 C 0.2469(3) 0.0648(3) 1.01889(17) 0.173(4) Uani 1 1 d G U
C111 C 0.2705(4) 0.1045(3) 1.0196(2) 0.259(8) Uani 1 1 d G U
H111 H 0.2538 0.1258 1.0074 0.311 Uiso 1 1 calc R U
C112 C 0.3191(4) 0.1125(2) 1.0385(2) 0.241(3) Uani 1 1 d G U
H112 H 0.3350 0.1391 1.0389 0.290 Uiso 1 1 calc R U
C113 C 0.1788(5) 0.0757(4) 0.9725(3) 0.173(4) Uani 1 1 d . U
C114 C 0.0244(3) 0.0679(2) 0.89587(14) 0.0924(17) Uani 1 1 d . .
H114 H -0.0108 0.0583 0.8900 0.111 Uiso 1 1 calc R U
C115 C 0.0542(3) 0.0559(3) 0.92183(18) 0.125(3) Uani 1 1 d . .
H115 H 0.0387 0.0381 0.9335 0.150 Uiso 1 1 calc R U
C116 C 0.1059(3) 0.0690(3) 0.93149(17) 0.121(3) Uani 1 1 d . .
C117 C 0.1258(3) 0.0975(2) 0.91369(16) 0.101(2) Uani 1 1 d . .
H117 H 0.1595 0.1096 0.9198 0.121 Uiso 1 1 calc R U
C118 C 0.0957(3) 0.10700(19) 0.88789(14) 0.0905(18) Uani 1 1 d . .
H118 H 0.1105 0.1241 0.8756 0.109 Uiso 1 1 calc R U
C121 C 0.2999(3) 0.1970(2) 0.84152(15) 0.0951(18) Uani 1 1 d . .
H121 H 0.2638 0.1895 0.8390 0.114 Uiso 1 1 calc R U
C122 C 0.3351(3) 0.1824(2) 0.86495(16) 0.102(2) Uani 1 1 d . .
H122 H 0.3230 0.1644 0.8777 0.123 Uiso 1 1 calc R U
C123 C 0.3888(3) 0.1940(3) 0.87021(17) 0.110(2) Uani 1 1 d . .
C124 C 0.4036(3) 0.2189(4) 0.8491(2) 0.147(4) Uani 1 1 d . .
H124 H 0.4395 0.2264 0.8510 0.176 Uiso 1 1 calc R U
C125 C 0.3683(3) 0.2326(3) 0.8262(2) 0.134(3) Uani 1 1 d . .
H125 H 0.3804 0.2498 0.8130 0.160 Uiso 1 1 calc R U
C126 C 0.4782(4) 0.1908(3) 0.9034(2) 0.135(3) Uani 1 1 d . .
C127 C 0.5494(3) 0.1778(3) 0.94513(19) 0.185(5) Uani 1 1 d G .
C128 C 0.5566(4) 0.1663(3) 0.9740(2) 0.189(2) Uani 1 1 d G U
H128 H 0.5289 0.1531 0.9807 0.226 Uiso 1 1 calc R U
C129 C 0.6052(4) 0.1746(3) 0.99281(14) 0.276(3) Uani 1 1 d G U
H129 H 0.6100 0.1669 1.0121 0.331 Uiso 1 1 calc R U
C130 C 0.6466(3) 0.1944(4) 0.98281(19) 0.223(7) Uani 1 1 d G .
C131 C 0.6394(3) 0.2058(4) 0.9540(2) 0.288(10) Uani 1 1 d G .
H131 H 0.6672 0.2191 0.9473 0.346 Uiso 1 1 calc R U
C132 C 0.5909(4) 0.1975(4) 0.93514(15) 0.268(9) Uani 1 1 d G .
H132 H 0.5861 0.2052 0.9159 0.321 Uiso 1 1 calc R U
C133 C 0.7184(6) 0.1961(4) 1.0258(3) 0.189(2) Uani 1 1 d D U
C134 C 0.80902(18) 0.1780(2) 1.11310(11) 0.129(3) Uani 1 1 d G .
H134 H 0.7938 0.1671 1.1278 0.154 Uiso 1 1 calc R U
C135 C 0.77790(15) 0.1825(2) 1.08546(13) 0.162(4) Uani 1 1 d G .
H135 H 0.7419 0.1746 1.0816 0.194 Uiso 1 1 calc R U
C136 C 0.8007(2) 0.1988(3) 1.06354(10) 0.150(4) Uani 1 1 d G .
C137 C 0.8545(2) 0.2105(3) 1.06925(10) 0.214(7) Uani 1 1 d G .
H137 H 0.8697 0.2214 1.0546 0.257 Uiso 1 1 calc R U
C138 C 0.88563(17) 0.2061(3) 1.09689(11) 0.203(6) Uani 1 1 d G .
H138 H 0.9217 0.2139 1.1007 0.243 Uiso 1 1 calc R U
N8 N 0.86288(17) 0.18979(17) 1.11881(9) 0.1044(16) Uani 1 1 d G .
C141 C 0.8290(3) 0.2284(3) 1.18243(19) 0.121(2) Uani 1 1 d . .
H141 H 0.8186 0.2016 1.1872 0.145 Uiso 1 1 calc R U
C142 C 0.7989(3) 0.2634(2) 1.18711(17) 0.106(2) Uani 1 1 d . .
H142 H 0.7709 0.2599 1.1968 0.128 Uiso 1 1 calc R U
C143 C 0.8093(2) 0.3010(2) 1.17820(16) 0.0930(18) Uani 1 1 d . .
C144 C 0.8544(3) 0.3060(3) 1.1660(3) 0.153(4) Uani 1 1 d . .
H144 H 0.8644 0.3328 1.1610 0.184 Uiso 1 1 calc R U
C145 C 0.8832(4) 0.2720(3) 1.1615(2) 0.138(3) Uani 1 1 d D U
H145 H 0.9109 0.2752 1.1517 0.165 Uiso 1 1 calc R U
C146 C 0.7295(2) 0.3399(2) 1.18703(17) 0.0943(18) Uani 1 1 d . .
C147 C 0.6625(3) 0.3950(2) 1.19057(16) 0.099(2) Uani 1 1 d . .
C148 C 0.6308(3) 0.3718(3) 1.20624(18) 0.114(2) Uani 1 1 d . .
H148 H 0.6400 0.3438 1.2111 0.137 Uiso 1 1 calc R U
C149 C 0.5857(3) 0.3895(3) 1.21472(17) 0.118(2) Uani 1 1 d . .
H149 H 0.5647 0.3741 1.2249 0.141 Uiso 1 1 calc R U
C150 C 0.5742(3) 0.4331(3) 1.20653(17) 0.113(2) Uani 1 1 d . U
C151 C 0.6059(3) 0.4545(3) 1.19214(18) 0.125(2) Uani 1 1 d . U
H151 H 0.5987 0.4828 1.1876 0.150 Uiso 1 1 calc R U
C152 C 0.6490(3) 0.4352(2) 1.18403(17) 0.106(2) Uani 1 1 d . .
H152 H 0.6694 0.4507 1.1736 0.128 Uiso 1 1 calc R U
C153 C 0.5078(5) 0.4847(4) 1.2134(2) 0.149(3) Uani 1 1 d . U
C154 C 0.33074(15) 0.55009(18) 1.19666(15) 0.153(4) Uani 1 1 d G .
H154 H 0.2958 0.5462 1.1993 0.184 Uiso 1 1 calc R U
C155 C 0.3708(2) 0.52133(18) 1.20829(15) 0.159(4) Uani 1 1 d G .
H155 H 0.3627 0.4982 1.2187 0.191 Uiso 1 1 calc R U
C156 C 0.42295(18) 0.52719(19) 1.20431(14) 0.141(3) Uani 1 1 d G .
C157 C 0.43503(15) 0.5618(2) 1.18871(14) 0.150(3) Uani 1 1 d G U
H157 H 0.4699 0.5657 1.1861 0.180 Uiso 1 1 calc R U
C158 C 0.3950(2) 0.59055(16) 1.17708(13) 0.149(3) Uani 1 1 d G U
H158 H 0.4031 0.6137 1.1666 0.178 Uiso 1 1 calc R U
N23 N 0.34282(17) 0.58470(15) 1.18105(13) 0.141(3) Uani 1 1 d G .
C161 C 0.0932(3) 0.4124(2) 1.26767(15) 0.0956(19) Uani 1 1 d . .
H161 H 0.0635 0.4199 1.2751 0.115 Uiso 1 1 calc R U
C162 C 0.1221(3) 0.3789(3) 1.27914(19) 0.123(3) Uani 1 1 d . .
H162 H 0.1122 0.3638 1.2940 0.148 Uiso 1 1 calc R U
C163 C 0.1685(2) 0.3664(2) 1.26840(16) 0.0929(18) Uani 1 1 d . .
C164 C 0.1795(3) 0.3901(2) 1.24607(15) 0.0940(18) Uani 1 1 d . .
H164 H 0.2080 0.3829 1.2375 0.113 Uiso 1 1 calc R U
C165 C 0.1473(2) 0.4252(2) 1.23631(17) 0.101(2) Uani 1 1 d . .
H165 H 0.1568 0.4420 1.2221 0.122 Uiso 1 1 calc R U
C166 C 0.2399(2) 0.31314(18) 1.27151(17) 0.0838(16) Uani 1 1 d . .
C167 C 0.3169(2) 0.26637(17) 1.28837(15) 0.0830(16) Uani 1 1 d . .
C168 C 0.3617(2) 0.26698(19) 1.31127(14) 0.0860(16) Uani 1 1 d . .
H168 H 0.3610 0.2822 1.3280 0.103 Uiso 1 1 calc R U
C169 C 0.4075(2) 0.24433(18) 1.30863(13) 0.0799(15) Uani 1 1 d . .
H169 H 0.4366 0.2436 1.3242 0.096 Uiso 1 1 calc R U
C170 C 0.4110(2) 0.22307(15) 1.28374(14) 0.0771(15) Uani 1 1 d . .
C171 C 0.3663(2) 0.22343(18) 1.26029(15) 0.0852(16) Uani 1 1 d . .
H171 H 0.3680 0.2094 1.2433 0.102 Uiso 1 1 calc R U
C172 C 0.3196(2) 0.24489(18) 1.26287(15) 0.0855(16) Uani 1 1 d . .
H172 H 0.2901 0.2450 1.2475 0.103 Uiso 1 1 calc R U
C173 C 0.47215(19) 0.17668(16) 1.26364(13) 0.0700(13) Uani 1 1 d . .
C174 C 0.6369(2) 0.11419(17) 1.24551(13) 0.0760(14) Uani 1 1 d . .
H174 H 0.6742 0.1162 1.2493 0.091 Uiso 1 1 calc R U
C175 C 0.60941(19) 0.14120(17) 1.25842(12) 0.0750(14) Uani 1 1 d . .
H175 H 0.6285 0.1609 1.2712 0.090 Uiso 1 1 calc R U
C176 C 0.55280(19) 0.14144(16) 1.25367(11) 0.0666(12) Uani 1 1 d . .
C177 C 0.5288(2) 0.10998(18) 1.23519(13) 0.0783(15) Uani 1 1 d . .
H177 H 0.4915 0.1075 1.2309 0.094 Uiso 1 1 calc R U
C178 C 0.5593(2) 0.08236(19) 1.22313(13) 0.0827(16) Uani 1 1 d . .
H178 H 0.5419 0.0610 1.2113 0.099 Uiso 1 1 calc R U
C181 C 0.2224(3) 0.3036(3) 0.8254(2) 0.127(3) Uani 1 1 d . .
H181 H 0.1962 0.2832 0.8258 0.153 Uiso 1 1 calc R U
C182 C 0.2246(4) 0.3378(3) 0.8427(2) 0.133(3) Uani 1 1 d . .
H182 H 0.1995 0.3404 0.8543 0.160 Uiso 1 1 calc R U
C183 C 0.2635(3) 0.3694(3) 0.8437(2) 0.119(2) Uani 1 1 d . .
C184 C 0.2984(3) 0.3628(3) 0.82534(16) 0.113(2) Uani 1 1 d . .
H184 H 0.3253 0.3827 0.8251 0.135 Uiso 1 1 calc R U
C185 C 0.2954(3) 0.3293(2) 0.80810(17) 0.102(2) Uani 1 1 d . .
H185 H 0.3197 0.3268 0.7960 0.122 Uiso 1 1 calc R U
C186 C 0.2499(5) 0.4073(4) 0.8838(4) 0.275(11) Uani 1 1 d . .
C187 C 0.2614(4) 0.4508(3) 0.93006(18) 0.203(5) Uani 1 1 d G U
C188 C 0.2385(5) 0.4229(3) 0.9467(2) 0.264(7) Uani 1 1 d G U
H188 H 0.2267 0.3964 0.9395 0.316 Uiso 1 1 calc R U
C189 C 0.2332(5) 0.4346(4) 0.9742(2) 0.249(6) Uani 1 1 d G U
H189 H 0.2179 0.4159 0.9854 0.299 Uiso 1 1 calc R U
C190 C 0.2509(5) 0.4742(4) 0.98509(17) 0.227(5) Uani 1 1 d DG U
C191 C 0.2738(4) 0.5021(3) 0.9684(2) 0.210(5) Uani 1 1 d G U
H191 H 0.2856 0.5285 0.9757 0.252 Uiso 1 1 calc R U
C192 C 0.2791(4) 0.4904(3) 0.9409(2) 0.273(10) Uani 1 1 d G .
H192 H 0.2944 0.5090 0.9298 0.328 Uiso 1 1 calc R U
C193 C 0.2624(6) 0.5132(5) 1.0314(3) 0.335(15) Uani 1 1 d D .
C194 C 0.2404(3) 0.5531(2) 1.12526(12) 0.151(3) Uani 1 1 d G U
H194 H 0.2258 0.5454 1.1409 0.181 Uiso 1 1 calc R U
C195 C 0.2328(3) 0.52753(19) 1.10092(16) 0.215(5) Uani 1 1 d G U
H195 H 0.2131 0.5026 1.1003 0.258 Uiso 1 1 calc R U
C196 C 0.2548(3) 0.5391(2) 1.07756(14) 0.187(5) Uani 1 1 d G .
C197 C 0.2843(3) 0.5763(2) 1.07854(13) 0.201(6) Uani 1 1 d G .
H197 H 0.2990 0.5841 1.0629 0.242 Uiso 1 1 calc R U
C198 C 0.2919(3) 0.60195(18) 1.10289(14) 0.153(4) Uani 1 1 d G .
H198 H 0.3117 0.6268 1.1035 0.184 Uiso 1 1 calc R U
N22 N 0.2700(2) 0.59035(18) 1.12625(11) 0.130(2) Uani 1 1 d G U
C201 C -0.01772(16) 0.42506(14) 1.18936(8) 0.107(2) Uani 1 1 d G .
H201 H -0.0379 0.4256 1.2036 0.128 Uiso 1 1 calc R U
C202 C -0.03531(16) 0.40143(16) 1.16446(10) 0.120(3) Uani 1 1 d G .
H202 H -0.0673 0.3862 1.1620 0.145 Uiso 1 1 calc R U
C203 C -0.00516(19) 0.40054(15) 1.14317(8) 0.114(2) Uani 1 1 d G .
C204 C 0.04258(18) 0.42329(15) 1.14678(8) 0.106(2) Uani 1 1 d G .
H204 H 0.0628 0.4227 1.1325 0.127 Uiso 1 1 calc R U
C205 C 0.06018(14) 0.44692(13) 1.17169(9) 0.0979(19) Uani 1 1 d G .
H205 H 0.0921 0.4621 1.1741 0.117 Uiso 1 1 calc R U
N18 N 0.03003(15) 0.44780(11) 1.19297(7) 0.0832(13) Uani 1 1 d G .
C206 C -0.0113(6) 0.3731(4) 1.0946(2) 0.186(5) Uani 1 1 d D .
C207 C -0.0272(4) 0.3320(3) 1.04827(19) 0.135(3) Uani 1 1 d . U
C210 C -0.0140(4) 0.3063(3) 0.99497(19) 0.137(3) Uani 1 1 d D .
C213 C -0.0280(4) 0.2635(2) 0.94947(16) 0.107(2) Uani 1 1 d . .
C214 C -0.0482(2) 0.1649(2) 0.88278(14) 0.0892(17) Uani 1 1 d . .
H214 H -0.0725 0.1426 0.8816 0.107 Uiso 1 1 calc R U
C215 C -0.0477(3) 0.1967(2) 0.90297(13) 0.0895(17) Uani 1 1 d . .
H215 H -0.0723 0.1960 0.9150 0.107 Uiso 1 1 calc R U
C216 C -0.0108(3) 0.2297(2) 0.90542(14) 0.0921(17) Uani 1 1 d . .
C217 C 0.0228(3) 0.2310(2) 0.88615(14) 0.0934(18) Uani 1 1 d . .
H217 H 0.0467 0.2533 0.8865 0.112 Uiso 1 1 calc R U
C218 C 0.0206(2) 0.19949(19) 0.86683(13) 0.0840(16) Uani 1 1 d . .
H218 H 0.0440 0.2006 0.8541 0.101 Uiso 1 1 calc R U
N1 N 0.71057(17) 0.03559(15) 1.24528(10) 0.0759(12) Uani 1 1 d . .
N2 N 0.61331(18) 0.08472(15) 1.22764(10) 0.0782(12) Uani 1 1 d . U
N3 N 0.60053(17) 0.05015(18) 1.17106(11) 0.0873(14) Uani 1 1 d . .
N4 N 0.69078(17) -0.00436(16) 1.18874(10) 0.0767(12) Uani 1 1 d . .
N5 N 0.9302(2) 0.12357(17) 1.14569(12) 0.0964(15) Uani 1 1 d . .
N6 N 0.9450(2) 0.16782(18) 1.19967(12) 0.0961(15) Uani 1 1 d . .
N7 N 0.8728(2) 0.23265(18) 1.17114(12) 0.0996(15) Uani 1 1 d D U
N10 N 0.2663(2) 0.18552(18) 0.76942(12) 0.0925(14) Uani 1 1 d . .
N11 N 0.3156(2) 0.22245(18) 0.82129(12) 0.0971(15) Uani 1 1 d . .
N12 N 0.2567(2) 0.29775(18) 0.80758(12) 0.0992(16) Uani 1 1 d . .
N13 N -0.04080(18) 0.14193(16) 0.80418(10) 0.0822(13) Uani 1 1 d . .
N14 N 0.0224(2) 0.06690(15) 0.81815(11) 0.0822(12) Uani 1 1 d . .
N15 N 0.0454(2) 0.09302(16) 0.87893(10) 0.0817(13) Uani 1 1 d . .
N16 N -0.01372(19) 0.16631(16) 0.86487(10) 0.0821(12) Uani 1 1 d . .
N17 N 0.00619(17) 0.53067(15) 1.20956(10) 0.0764(12) Uani 1 1 d . .
N19 N 0.10432(17) 0.43573(14) 1.24623(11) 0.0775(12) Uani 1 1 d . .
N20 N 0.08098(17) 0.52067(15) 1.26320(10) 0.0778(12) Uani 1 1 d . .
N21 N 0.2200(3) 0.66064(19) 1.14657(15) 0.1152(19) Uani 1 1 d . .
N24 N 0.2927(2) 0.65639(18) 1.20152(15) 0.1075(17) Uani 1 1 d . .
N25 N 0.4817(3) 0.0827(3) 1.1014(2) 0.205(5) Uani 1 1 d D .
H25 H 0.4884 0.1057 1.0932 0.246 Uiso 1 1 calc R U
N26 N 0.3997(5) 0.0897(5) 1.0709(2) 0.265(7) Uani 1 1 d D U
H26 H 0.4135 0.1134 1.0671 0.317 Uiso 1 1 calc R U
N27 N 0.1980(4) 0.0531(3) 0.9990(2) 0.182(3) Uani 1 1 d . U
H27A H 0.1797 0.0319 1.0031 0.218 Uiso 1 1 calc R U
N28 N 0.1312(3) 0.0586(3) 0.95930(17) 0.170(4) Uani 1 1 d . .
H28A H 0.1161 0.0405 0.9686 0.204 Uiso 1 1 calc R U
N29 N 0.4216(2) 0.1797(2) 0.89400(14) 0.124(2) Uani 1 1 d . .
H29A H 0.4082 0.1625 0.9047 0.149 Uiso 1 1 calc R U
N30 N 0.4953(3) 0.1732(4) 0.9285(2) 0.194(4) Uani 1 1 d . .
H30A H 0.4731 0.1580 0.9355 0.232 Uiso 1 1 calc R U
N31 N 0.7043(5) 0.2077(5) 0.9967(3) 0.293(8) Uani 1 1 d D U
H31A H 0.7254 0.2208 0.9876 0.351 Uiso 1 1 calc R U
N32 N 0.7721(3) 0.2086(4) 1.03610(19) 0.228(6) Uani 1 1 d D .
H32A H 0.7878 0.2230 1.0249 0.274 Uiso 1 1 calc R U
N33 N 0.7778(2) 0.33690(19) 1.17856(14) 0.1108(18) Uani 1 1 d . .
H33A H 0.7901 0.3600 1.1728 0.133 Uiso 1 1 calc R U
N34 N 0.7092(2) 0.37869(18) 1.18400(14) 0.1086(17) Uani 1 1 d . .
H34 H 0.7281 0.3967 1.1768 0.130 Uiso 1 1 calc R U
N35 N 0.5274(2) 0.4480(3) 1.21483(15) 0.145(3) Uani 1 1 d . .
H35A H 0.5096 0.4292 1.2220 0.174 Uiso 1 1 calc R U
N36 N 0.4590(3) 0.4942(2) 1.21453(16) 0.135(2) Uani 1 1 d . U
H36 H 0.4449 0.4756 1.2239 0.163 Uiso 1 1 calc R U
N37 N 0.1983(2) 0.33267(16) 1.28135(13) 0.1023(17) Uani 1 1 d . .
H37 H 0.1905 0.3229 1.2969 0.123 Uiso 1 1 calc R U
N38 N 0.27014(19) 0.28894(15) 1.29206(13) 0.0945(15) Uani 1 1 d . .
H38 H 0.2607 0.2869 1.3084 0.113 Uiso 1 1 calc R U
N39 N 0.46043(15) 0.20442(13) 1.28204(10) 0.0733(11) Uani 1 1 d . .
H39 H 0.4873 0.2124 1.2951 0.088 Uiso 1 1 calc R U
N40 N 0.52697(16) 0.16909(14) 1.26743(10) 0.0737(11) Uani 1 1 d . .
H40 H 0.5472 0.1842 1.2804 0.088 Uiso 1 1 calc R U
N41 N 0.2715(3) 0.4015(3) 0.86157(17) 0.146(3) Uani 1 1 d . .
H41 H 0.2933 0.4208 0.8582 0.175 Uiso 1 1 calc R U
N42 N 0.2711(5) 0.4388(4) 0.9023(2) 0.205(4) Uani 1 1 d . U
H42A H 0.2943 0.4544 0.8963 0.246 Uiso 1 1 calc R U
N43 N 0.2481(5) 0.4769(4) 1.0150(2) 0.230(5) Uani 1 1 d D U
H43A H 0.2371 0.4552 1.0230 0.276 Uiso 1 1 calc R U
N44 N 0.2477(5) 0.5105(3) 1.0556(3) 0.255(7) Uani 1 1 d D .
H44A H 0.2311 0.4876 1.0583 0.306 Uiso 1 1 calc R U
N45 N -0.0278(3) 0.3760(2) 1.11827(15) 0.137(3) Uani 1 1 d D .
H45A H -0.0560 0.3614 1.1193 0.164 Uiso 1 1 calc R U
N46 N -0.0381(4) 0.3441(3) 1.07592(17) 0.172(4) Uani 1 1 d D .
H46A H -0.0645 0.3314 1.0811 0.206 Uiso 1 1 calc R U
N47 N -0.0065(3) 0.2957(3) 0.96744(15) 0.158(3) Uani 1 1 d D .
H47A H 0.0152 0.3120 0.9608 0.189 Uiso 1 1 calc R U
N48 N -0.0065(2) 0.26179(18) 0.92560(12) 0.1064(17) Uani 1 1 d . .
H48A H 0.0122 0.2834 0.9226 0.128 Uiso 1 1 calc R U
N52 N 0.7526(3) 0.1291(3) 0.1769(2) 0.153(3) Uani 1 1 d . .
N53 N 0.58687(19) 0.22257(17) 0.33034(12) 0.0944(15) Uani 1 1 d . .
N54 N 0.0874(4) 0.1057(4) 0.2048(4) 0.229(6) Uani 1 1 d . .
N57 N 0.15460(18) 0.17403(15) 0.83146(11) 0.0847(13) Uani 1 1 d . .
N100 N 0.0433(2) 0.21333(16) 0.75280(12) 0.0905(14) Uani 1 1 d . .
N101 N 0.0089(2) 0.25273(17) 0.71527(12) 0.0937(15) Uani 1 1 d D .
H10A H 0.0059 0.2705 0.7013 0.112 Uiso 1 1 calc R U
N102 N -0.0333(2) 0.23132(16) 0.72475(11) 0.0868(14) Uani 1 1 d D .
N103 N 0.1579(2) 0.02186(15) 0.76790(11) 0.0839(13) Uani 1 1 d . .
H103 H 0.1493 -0.0044 0.7656 0.101 Uiso 1 1 calc R U
N104 N 0.2013(2) 0.04223(16) 0.75926(11) 0.0873(14) Uani 1 1 d . .
N105 N 0.1565(2) 0.08886(16) 0.78061(10) 0.0854(13) Uani 1 1 d . .
N106 N 0.8332(2) -0.04380(15) 1.14096(12) 0.0885(14) Uani 1 1 d . .
N107 N 0.8758(2) -0.02152(16) 1.13413(12) 0.0915(14) Uani 1 1 d . .
H107 H 0.9003 -0.0312 1.1258 0.110 Uiso 1 1 calc R U
N108 N 0.8297(2) 0.02354(17) 1.15622(12) 0.0912(14) Uani 1 1 d . .
N109 N 0.92910(19) 0.1007(2) 1.28738(13) 0.1022(16) Uani 1 1 d D .
N110 N 0.88708(18) 0.07604(19) 1.29555(11) 0.0978(16) Uani 1 1 d D .
H110 H 0.8859 0.0661 1.3123 0.117 Uiso 1 1 calc R U
N111 N 0.86463(19) 0.09030(17) 1.24913(13) 0.0919(14) Uani 1 1 d . .
N112 N 0.19875(19) 0.61159(17) 1.25814(13) 0.0931(15) Uani 1 1 d . .
N113 N 0.1913(2) 0.63920(17) 1.30026(12) 0.0929(15) Uani 1 1 d D .
N114 N 0.2299(2) 0.66329(19) 1.28908(13) 0.1043(16) Uani 1 1 d D .
H11A H 0.2479 0.6848 1.2969 0.125 Uiso 1 1 calc R U
N115 N -0.00736(19) 0.65453(15) 1.15049(11) 0.0874(14) Uani 1 1 d . .
H11B H -0.0413 0.6594 1.1481 0.105 Uiso 1 1 calc R U
N116 N 0.0304(2) 0.67827(16) 1.13858(12) 0.0956(15) Uani 1 1 d . .
N117 N 0.0724(2) 0.62511(16) 1.16580(12) 0.0880(14) Uani 1 1 d . .
O1 O 0.4153(3) 0.0310(3) 1.09981(19) 0.187(3) Uani 1 1 d . .
O2 O 0.2034(4) 0.1061(3) 0.96476(19) 0.194(3) Uani 1 1 d . U
O3 O 0.5007(3) 0.2105(3) 0.88989(16) 0.186(3) Uani 1 1 d . .
O4 O 0.6919(3) 0.1786(5) 1.0401(2) 0.285(7) Uani 1 1 d . .
O5 O 0.70984(19) 0.31005(16) 1.19787(13) 0.1176(16) Uani 1 1 d . .
O6 O 0.5355(3) 0.5143(3) 1.2146(3) 0.221(4) Uani 1 1 d . .
O7 O 0.24841(17) 0.31864(15) 1.24715(12) 0.1001(13) Uani 1 1 d . .
O8 O 0.43840(14) 0.15825(12) 1.24504(10) 0.0859(11) Uani 1 1 d . .
O9 O 0.2146(6) 0.3863(4) 0.8895(3) 0.319(6) Uani 1 1 d . U
O10 O 0.2859(5) 0.5449(3) 1.0234(3) 0.289(7) Uani 1 1 d . .
O11 O 0.0355(4) 0.3884(3) 1.09193(17) 0.223(5) Uani 1 1 d . .
O12 O -0.0634(3) 0.2415(3) 0.95331(16) 0.193(4) Uani 1 1 d . .
O21 O 0.7990(2) 0.12938(16) 0.17445(11) 0.1170(15) Uiso 1 1 d . .
O22 O 0.7223(4) 0.1603(3) 0.1576(2) 0.202(3) Uiso 1 1 d . .
O23 O 0.7272(2) 0.10662(15) 0.18782(10) 0.1044(13) Uiso 1 1 d . .
O31 O 0.6151(2) 0.23175(15) 0.35404(11) 0.1071(13) Uiso 1 1 d . .
O32 O 0.6012(2) 0.19474(17) 0.31495(11) 0.1131(14) Uiso 1 1 d . .
O33 O 0.5434(2) 0.24262(15) 0.32219(10) 0.1081(13) Uiso 1 1 d . .
O41 O 0.1190(9) 0.0965(7) 0.2349(5) 0.412(11) Uiso 1 1 d . .
O42 O 0.0356(5) 0.0954(3) 0.1960(2) 0.212(3) Uiso 1 1 d . .
O43 O 0.1143(7) 0.1391(5) 0.1881(3) 0.320(7) Uiso 1 1 d . .
O71 O 0.17030(17) 0.20156(14) 0.81650(9) 0.0901(11) Uiso 1 1 d . .
O72 O 0.10499(17) 0.16509(13) 0.82881(9) 0.0921(11) Uiso 1 1 d . .
O73 O 0.1874(2) 0.15513(18) 0.85041(13) 0.1294(17) Uiso 1 1 d . .
O100 O 0.1234(3) 0.3471(2) 0.93790(14) 0.151(2) Uiso 1 1 d . .
O101 O 0.4081(2) 0.47280(18) 0.87759(12) 0.1282(17) Uiso 1 1 d . .
O104 O 0.97147(19) 0.44130(14) 0.25511(10) 0.1013(12) Uiso 1 1 d . .
O106 O 0.1674(2) 0.28908(16) 0.35547(11) 0.1167(15) Uiso 1 1 d . .
O107 O 0.9233(2) 0.48617(18) 0.27017(12) 0.1228(16) Uiso 1 1 d . .
Pd1 Pd 0.65435(2) 0.04136(2) 1.20814(2) 0.07516(14) Uani 1 1 d . .
Pd2 Pd 0.90573(2) 0.17999(2) 1.15879(2) 0.09265(16) Uani 1 1 d . .
Pd3 Pd 0.25938(2) 0.24241(2) 0.78743(2) 0.09105(16) Uani 1 1 d . .
Pd4 Pd 0.00088(2) 0.11592(2) 0.84140(2) 0.07701(14) Uani 1 1 d . .
Pd5 Pd 0.05494(2) 0.48316(2) 1.22839(2) 0.07157(13) Uani 1 1 d . .
Pd6 Pd 0.28402(2) 0.62406(2) 1.16360(2) 0.1151(2) Uani 1 1 d . .
N85 N 0.9340(2) 0.44979(19) 0.26567(12) 0.0984(15) Uiso 1 1 d . .
O60 O 0.9114(3) 0.4183(3) 0.27451(16) 0.171(2) Uiso 1 1 d . .

loop_
_atom_site_aniso_label
_atom_site_aniso_U_11
_atom_site_aniso_U_22
_atom_site_aniso_U_33
_atom_site_aniso_U_23
_atom_site_aniso_U_13
_atom_site_aniso_U_12
N9 0.097(4) 0.088(3) 0.119(4) -0.002(3) 0.039(3) 0.014(3)
C90A 0.177(7) 0.194(7) 0.162(7) -0.054(6) 0.057(6) -0.063(6)
C91A 0.312(17) 0.268(15) 0.163(10) -0.135(11) 0.121(11) -0.171(14)
C92B 0.243(12) 0.260(13) 0.132(8) -0.087(8) 0.090(8) -0.143(10)
C93B 0.309(17) 0.173(10) 0.152(9) -0.070(8) 0.119(11) -0.086(11)
C1 0.065(3) 0.105(4) 0.086(4) -0.011(3) 0.023(3) 0.012(3)
C2 0.065(3) 0.131(5) 0.102(5) -0.007(4) 0.021(3) 0.013(3)
C3 0.071(4) 0.097(4) 0.104(5) -0.007(4) 0.024(3) 0.002(3)
C4 0.058(3) 0.082(4) 0.100(4) -0.006(3) 0.017(3) 0.010(3)
C5 0.053(3) 0.094(4) 0.087(4) -0.016(3) 0.011(3) 0.004(3)
C6 0.064(3) 0.083(4) 0.099(4) -0.007(3) 0.023(3) 0.007(3)
C9 0.058(3) 0.092(4) 0.114(5) -0.013(4) 0.007(3) 0.005(3)
C11 0.066(3) 0.106(5) 0.094(4) 0.009(4) 0.009(3) 0.008(3)
C12 0.078(4) 0.221(10) 0.133(7) 0.050(7) -0.014(5) -0.043(6)
C13 0.079(5) 0.317(16) 0.153(8) 0.066(10) -0.007(6) -0.063(7)
C14 0.059(4) 0.201(9) 0.153(8) 0.015(7) 0.027(5) -0.009(5)
C15 0.060(3) 0.082(4) 0.119(5) -0.010(4) 0.018(3) 0.008(3)
C16 0.070(3) 0.093(4) 0.091(4) 0.002(3) 0.013(3) 0.017(3)
C17 0.071(3) 0.089(4) 0.096(4) -0.007(3) 0.007(3) 0.009(3)
C18 0.091(4) 0.102(5) 0.097(4) -0.004(4) 0.039(4) 0.016(4)
C19 0.084(4) 0.082(4) 0.088(4) 0.010(3) 0.018(3) 0.008(3)
C20 0.066(3) 0.093(4) 0.079(4) -0.020(3) 0.021(3) 0.016(3)
C21 0.064(3) 0.096(4) 0.082(4) 0.000(3) 0.021(3) 0.018(3)
C24 0.069(3) 0.103(5) 0.080(4) 0.001(3) 0.019(3) 0.013(3)
C26 0.076(4) 0.092(4) 0.110(5) 0.007(3) 0.036(3) 0.016(3)
C27 0.104(5) 0.101(5) 0.130(6) 0.010(4) 0.045(4) 0.024(4)
C28 0.099(5) 0.120(6) 0.161(7) 0.019(5) 0.070(5) 0.002(5)
C29 0.096(5) 0.111(6) 0.165(7) 0.016(5) 0.066(5) 0.035(4)
C30 0.072(3) 0.097(4) 0.100(4) -0.003(3) 0.023(3) 0.013(3)
C31 0.071(4) 0.107(5) 0.109(5) 0.010(4) 0.021(3) 0.033(3)
C32 0.081(4) 0.156(7) 0.118(6) 0.006(5) 0.026(4) 0.031(5)
C33 0.094(4) 0.115(5) 0.101(5) 0.008(4) 0.026(4) 0.041(4)
C34 0.087(4) 0.096(4) 0.089(4) 0.001(3) 0.022(3) 0.031(3)
C35 0.113(5) 0.105(5) 0.084(4) -0.002(4) 0.026(4) 0.046(4)
C36 0.078(4) 0.094(4) 0.087(4) 0.001(3) 0.008(3) 0.025(3)
C39 0.095(4) 0.090(4) 0.089(4) 0.012(3) 0.028(3) 0.018(4)
C41 0.095(4) 0.089(4) 0.079(4) 0.004(3) 0.016(3) 0.022(3)
C42 0.090(4) 0.093(4) 0.094(4) -0.014(3) 0.016(4) 0.017(3)
C43 0.104(5) 0.088(4) 0.096(4) -0.013(3) 0.015(4) 0.011(4)
C44 0.088(4) 0.102(5) 0.108(5) 0.007(4) 0.025(4) 0.016(4)
C45 0.091(4) 0.085(4) 0.085(4) -0.010(3) 0.019(3) 0.026(3)
C46 0.112(5) 0.108(5) 0.124(6) 0.023(5) 0.052(5) 0.024(4)
C47 0.123(6) 0.110(5) 0.091(5) 0.005(4) 0.021(4) 0.036(5)
C48 0.124(6) 0.109(5) 0.097(5) 0.013(4) 0.027(4) 0.038(5)
C49 0.092(4) 0.072(3) 0.093(4) 0.004(3) 0.017(4) 0.005(3)
C50 0.100(5) 0.087(4) 0.092(4) -0.011(3) 0.024(4) 0.012(3)
C51 0.115(5) 0.076(4) 0.076(4) -0.004(3) 0.016(4) 0.004(4)
C54 0.088(4) 0.088(4) 0.083(4) -0.013(3) 0.007(3) 0.011(3)
C56 0.083(4) 0.070(3) 0.084(4) -0.010(3) 0.006(3) 0.016(3)
C57 0.081(4) 0.111(5) 0.090(4) -0.022(4) 0.002(4) 0.031(4)
C58 0.061(3) 0.099(4) 0.088(4) -0.008(3) 0.007(3) 0.018(3)
C59 0.088(4) 0.083(4) 0.098(4) -0.012(3) 0.017(4) 0.015(3)
C60 0.061(3) 0.082(4) 0.088(4) 0.000(3) 0.005(3) 0.006(3)
C61 0.072(4) 0.092(4) 0.093(4) -0.014(3) 0.019(3) 0.000(3)
C62 0.060(3) 0.083(4) 0.117(5) -0.006(3) 0.023(3) 0.016(3)
C63 0.067(3) 0.098(4) 0.115(5) -0.001(4) 0.015(3) 0.027(3)
C64 0.077(4) 0.078(4) 0.098(4) -0.001(3) 0.025(3) 0.013(3)
C65 0.062(3) 0.075(3) 0.083(4) -0.004(3) 0.013(3) 0.009(3)
C66 0.101(5) 0.085(4) 0.094(4) -0.024(3) 0.029(4) -0.012(4)
C69 0.108(5) 0.068(4) 0.111(5) -0.014(4) 0.019(4) -0.009(4)
C71 0.112(5) 0.071(4) 0.117(5) 0.005(4) 0.037(4) 0.012(4)
C72 0.159(8) 0.086(5) 0.170(8) 0.011(5) 0.074(7) 0.013(5)
C73 0.153(8) 0.110(6) 0.151(8) 0.019(5) 0.054(6) 0.024(6)
C74 0.162(8) 0.095(5) 0.132(6) 0.004(5) 0.063(6) -0.014(5)
C75 0.096(5) 0.083(4) 0.135(6) -0.013(4) 0.049(4) -0.007(4)
C76 0.074(3) 0.106(4) 0.082(4) 0.001(3) 0.017(3) 0.015(3)
C77 0.079(4) 0.113(5) 0.088(4) -0.024(4) 0.010(3) 0.000(4)
C78 0.076(4) 0.103(4) 0.080(4) -0.019(3) 0.002(3) 0.011(3)
C79 0.066(3) 0.089(4) 0.089(4) -0.012(3) -0.002(3) 0.022(3)
C80 0.069(3) 0.077(3) 0.087(4) -0.010(3) 0.021(3) 0.003(3)
C81 0.067(3) 0.097(5) 0.111(5) -0.005(4) -0.002(4) 0.003(3)
C84 0.068(4) 0.077(4) 0.152(7) -0.021(4) 0.021(4) -0.005(3)
C86 0.059(3) 0.077(4) 0.144(6) -0.006(4) 0.011(4) 0.014(3)
C87 0.079(4) 0.075(4) 0.205(9) -0.017(5) 0.011(5) 0.003(3)
C88 0.064(4) 0.104(5) 0.211(10) -0.023(6) 0.024(5) -0.013(4)
C89 0.081(4) 0.086(5) 0.179(8) 0.017(5) 0.018(5) -0.001(4)
C90 0.075(4) 0.077(4) 0.174(8) 0.004(5) 0.033(5) 0.003(3)
C101 0.084(4) 0.092(4) 0.095(4) -0.021(3) 0.012(3) 0.002(3)
C102 0.059(3) 0.171(8) 0.107(5) -0.014(5) 0.006(4) -0.005(4)
C103 0.102(5) 0.185(9) 0.124(6) 0.076(6) -0.028(5) -0.046(6)
C104 0.103(6) 0.180(9) 0.146(7) 0.047(7) 0.000(5) -0.032(6)
C105 0.087(4) 0.125(6) 0.117(5) 0.045(5) 0.002(4) -0.001(4)
C106 0.121(8) 0.300(17) 0.201(12) 0.140(12) -0.036(8) -0.058(10)
C107 0.298(18) 0.250(16) 0.174(11) 0.090(11) -0.145(12) -0.051(14)
C108 0.152(8) 0.194(11) 0.153(8) 0.061(8) -0.046(7) -0.036(8)
C109 0.150(6) 0.182(6) 0.151(6) 0.023(5) -0.001(5) 0.007(6)
C110 0.149(6) 0.189(7) 0.163(6) 0.023(6) -0.007(5) -0.003(6)
C111 0.253(15) 0.207(10) 0.258(15) 0.051(11) -0.079(13) -0.032(11)
C112 0.241(3) 0.241(3) 0.241(3) 0.00000(10) 0.0504(5) 0.00000(10)
C113 0.173(4) 0.173(4) 0.173(4) 0.0007(9) 0.0350(12) -0.0004(9)
C114 0.104(5) 0.089(4) 0.086(4) 0.009(3) 0.023(4) 0.017(3)
C115 0.100(5) 0.142(6) 0.120(6) 0.026(5) -0.012(5) -0.031(5)
C116 0.107(5) 0.141(7) 0.099(5) 0.008(5) -0.017(4) 0.006(5)
C117 0.087(4) 0.094(4) 0.115(5) -0.003(4) 0.004(4) 0.006(4)
C118 0.087(4) 0.085(4) 0.085(4) -0.006(3) -0.014(3) 0.023(3)
C121 0.087(4) 0.098(4) 0.100(5) -0.003(4) 0.019(4) -0.013(3)
C122 0.072(4) 0.122(5) 0.108(5) 0.005(4) 0.008(4) -0.003(4)
C123 0.095(5) 0.125(6) 0.104(5) 0.004(4) 0.004(4) 0.007(4)
C124 0.076(5) 0.224(11) 0.143(7) 0.064(7) 0.026(5) 0.001(5)
C125 0.088(5) 0.163(8) 0.156(8) 0.059(6) 0.039(5) 0.025(5)
C126 0.092(6) 0.173(9) 0.129(7) 0.031(6) -0.006(5) -0.023(5)
C127 0.133(8) 0.266(14) 0.134(8) 0.035(8) -0.027(7) -0.030(9)
C128 0.189(2) 0.189(2) 0.189(2) 0.00000(10) 0.0394(5) 0.00000(10)
C129 0.276(3) 0.276(3) 0.276(3) 0.00000(10) 0.0576(5) 0.00000(10)
C130 0.166(10) 0.350(19) 0.114(8) 0.040(10) -0.059(8) -0.009(11)
C131 0.128(10) 0.53(3) 0.190(14) 0.015(18) -0.005(10) 0.012(15)
C132 0.148(11) 0.45(3) 0.180(12) 0.068(15) -0.033(10) -0.044(14)
C133 0.189(2) 0.189(2) 0.189(2) 0.00000(10) 0.0396(5) 0.00000(10)
C134 0.094(5) 0.182(8) 0.106(6) 0.017(5) 0.012(4) -0.010(5)
C135 0.082(5) 0.216(11) 0.173(9) 0.031(8) -0.007(6) -0.023(6)
C136 0.085(5) 0.220(11) 0.128(7) 0.021(7) -0.018(5) -0.017(6)
C137 0.131(8) 0.360(18) 0.125(7) 0.096(10) -0.034(6) -0.088(10)
C138 0.118(7) 0.369(19) 0.113(7) 0.005(9) 0.005(6) -0.078(10)
N8 0.078(3) 0.125(4) 0.108(4) 0.010(3) 0.012(3) 0.014(3)
C141 0.111(5) 0.113(6) 0.153(7) 0.024(5) 0.059(5) 0.018(4)
C142 0.077(4) 0.106(5) 0.141(6) 0.011(4) 0.035(4) 0.003(4)
C143 0.076(4) 0.085(4) 0.122(5) -0.010(4) 0.030(4) -0.008(3)
C144 0.118(6) 0.092(5) 0.272(13) 0.003(6) 0.090(8) 0.005(4)
C145 0.137(3) 0.137(3) 0.138(3) -0.0006(9) 0.0292(11) -0.0003(9)
C146 0.070(4) 0.074(4) 0.141(6) 0.000(4) 0.027(4) -0.010(3)
C147 0.067(4) 0.100(5) 0.120(5) -0.020(4) -0.003(4) -0.001(3)
C148 0.065(4) 0.118(5) 0.154(7) 0.006(5) 0.012(4) 0.019(4)
C149 0.087(5) 0.137(6) 0.116(6) 0.000(5) -0.006(4) -0.004(4)
C150 0.113(2) 0.113(2) 0.113(2) -0.0009(9) 0.0231(10) 0.0011(9)
C151 0.124(3) 0.124(3) 0.125(3) -0.0004(9) 0.0259(10) 0.0003(9)
C152 0.108(5) 0.086(4) 0.130(6) -0.007(4) 0.037(4) 0.020(4)
C153 0.115(5) 0.145(6) 0.191(7) -0.007(6) 0.038(5) -0.012(5)
C154 0.107(6) 0.138(7) 0.238(11) 0.047(7) 0.091(7) 0.022(5)
C155 0.085(5) 0.184(9) 0.220(11) 0.057(8) 0.060(6) 0.047(6)
C156 0.086(5) 0.138(7) 0.209(10) -0.028(7) 0.051(6) 0.026(5)
C157 0.149(3) 0.150(3) 0.151(3) 0.0003(9) 0.0316(11) 0.0002(9)
C158 0.148(3) 0.149(3) 0.150(3) -0.0003(9) 0.0322(11) 0.0004(9)
N23 0.077(3) 0.101(4) 0.261(9) -0.049(5) 0.069(5) -0.013(3)
C161 0.085(4) 0.098(4) 0.118(5) 0.023(4) 0.054(4) 0.043(3)
C162 0.111(5) 0.129(6) 0.153(7) 0.020(5) 0.082(5) 0.052(5)
C163 0.063(3) 0.097(4) 0.126(5) -0.002(4) 0.035(3) 0.020(3)
C164 0.086(4) 0.091(4) 0.116(5) 0.015(4) 0.046(4) 0.019(3)
C165 0.080(4) 0.088(4) 0.144(6) 0.015(4) 0.041(4) 0.037(3)
C166 0.061(3) 0.069(3) 0.119(5) 0.005(3) 0.012(3) 0.011(3)
C167 0.069(3) 0.062(3) 0.122(5) 0.012(3) 0.032(3) 0.014(3)
C168 0.081(4) 0.081(4) 0.096(4) -0.003(3) 0.022(3) 0.016(3)
C169 0.071(3) 0.079(3) 0.089(4) 0.010(3) 0.015(3) 0.016(3)
C170 0.069(3) 0.052(3) 0.115(5) 0.001(3) 0.030(3) 0.012(2)
C171 0.061(3) 0.081(4) 0.114(5) 0.001(3) 0.018(3) -0.007(3)
C172 0.063(3) 0.081(4) 0.114(5) -0.002(3) 0.023(3) 0.007(3)
C173 0.049(3) 0.063(3) 0.100(4) 0.005(3) 0.019(3) 0.001(2)
C174 0.057(3) 0.076(3) 0.097(4) -0.009(3) 0.023(3) 0.000(2)
C175 0.053(3) 0.079(3) 0.093(4) -0.003(3) 0.013(3) 0.007(2)
C176 0.055(3) 0.063(3) 0.082(3) 0.005(3) 0.017(2) 0.004(2)
C177 0.045(3) 0.082(4) 0.106(4) 0.001(3) 0.012(3) 0.004(2)
C178 0.056(3) 0.092(4) 0.098(4) -0.007(3) 0.012(3) -0.009(3)
C181 0.098(5) 0.117(6) 0.177(8) -0.031(6) 0.052(5) 0.010(4)
C182 0.127(6) 0.130(7) 0.159(8) -0.052(6) 0.066(6) -0.025(5)
C183 0.107(5) 0.115(6) 0.141(7) -0.015(5) 0.038(5) -0.009(5)
C184 0.123(6) 0.127(6) 0.091(5) 0.007(4) 0.029(4) -0.021(5)
C185 0.100(5) 0.104(5) 0.111(5) 0.022(4) 0.044(4) 0.000(4)
C186 0.298(18) 0.231(14) 0.38(2) -0.161(15) 0.260(18) -0.194(14)
C187 0.216(8) 0.208(8) 0.201(7) -0.023(6) 0.078(7) -0.017(7)
C188 0.347(17) 0.246(14) 0.239(13) -0.047(10) 0.154(13) -0.075(13)
C189 0.289(15) 0.262(13) 0.219(11) -0.047(9) 0.105(12) -0.089(12)
C190 0.246(9) 0.234(8) 0.213(7) -0.026(7) 0.074(7) -0.029(7)
C191 0.210(5) 0.210(5) 0.210(5) -0.0001(9) 0.0444(14) -0.0003(9)
C192 0.34(2) 0.269(16) 0.251(15) -0.176(14) 0.161(15) -0.197(15)
C193 0.39(3) 0.34(2) 0.36(2) -0.27(2) 0.29(2) -0.24(2)
C194 0.151(3) 0.151(3) 0.151(3) -0.0006(9) 0.0321(11) -0.0007(9)
C195 0.216(5) 0.215(5) 0.215(5) -0.0001(9) 0.0455(14) -0.0001(9)
C196 0.224(12) 0.164(9) 0.218(12) -0.057(9) 0.152(10) -0.082(9)
C197 0.240(13) 0.184(10) 0.230(13) -0.064(9) 0.162(11) -0.091(10)
C198 0.205(10) 0.131(7) 0.138(7) -0.042(6) 0.069(7) -0.026(7)
N22 0.130(2) 0.130(2) 0.131(2) -0.0003(9) 0.0284(10) -0.0007(9)
C201 0.112(5) 0.116(5) 0.101(5) -0.035(4) 0.045(4) -0.044(4)
C202 0.117(6) 0.133(6) 0.125(6) -0.026(5) 0.056(5) -0.032(5)
C203 0.157(7) 0.101(5) 0.099(5) -0.032(4) 0.059(5) -0.041(5)
C204 0.102(5) 0.116(5) 0.105(5) -0.029(4) 0.036(4) -0.010(4)
C205 0.103(5) 0.108(5) 0.093(4) -0.022(4) 0.043(4) -0.025(4)
N18 0.090(3) 0.075(3) 0.084(3) -0.015(2) 0.018(3) 0.012(2)
C206 0.276(15) 0.189(10) 0.110(7) -0.084(7) 0.078(9) -0.101(10)
C207 0.154(6) 0.147(6) 0.111(5) -0.033(4) 0.046(5) -0.041(5)
C210 0.165(8) 0.149(7) 0.111(6) -0.031(6) 0.061(6) -0.052(6)
C213 0.128(6) 0.100(5) 0.101(5) -0.018(4) 0.042(5) -0.014(4)
C214 0.077(4) 0.101(4) 0.094(4) -0.024(4) 0.028(3) -0.001(3)
C215 0.087(4) 0.103(4) 0.086(4) -0.013(3) 0.035(3) 0.008(3)
C216 0.095(4) 0.098(4) 0.085(4) -0.011(3) 0.023(3) 0.001(4)
C217 0.100(4) 0.095(4) 0.084(4) -0.002(3) 0.018(4) 0.017(3)
C218 0.081(4) 0.082(4) 0.095(4) -0.002(3) 0.032(3) 0.027(3)
N1 0.063(3) 0.085(3) 0.082(3) -0.014(2) 0.020(2) 0.011(2)
N2 0.0772(14) 0.0789(14) 0.0787(14) -0.0012(9) 0.0165(9) 0.0016(9)
N3 0.055(3) 0.113(4) 0.090(3) 0.002(3) 0.003(2) 0.017(3)
N4 0.059(2) 0.090(3) 0.081(3) -0.006(2) 0.013(2) 0.009(2)
N5 0.080(3) 0.095(4) 0.114(4) 0.009(3) 0.019(3) 0.015(3)
N6 0.067(3) 0.113(4) 0.109(4) -0.001(3) 0.019(3) -0.002(3)
N7 0.0992(17) 0.0997(17) 0.0998(17) 0.0000(9) 0.0206(9) 0.0001(9)
N10 0.082(3) 0.102(4) 0.098(4) 0.011(3) 0.030(3) 0.010(3)
N11 0.077(3) 0.105(4) 0.107(4) 0.016(3) 0.015(3) 0.008(3)
N12 0.099(4) 0.098(4) 0.103(4) 0.013(3) 0.025(3) 0.027(3)
N13 0.059(3) 0.101(3) 0.085(3) -0.020(3) 0.011(2) 0.012(2)
N14 0.081(3) 0.074(3) 0.090(3) -0.010(2) 0.016(3) 0.006(2)
N15 0.080(3) 0.085(3) 0.077(3) -0.005(3) 0.011(3) 0.028(3)
N16 0.081(3) 0.084(3) 0.082(3) -0.015(2) 0.018(3) 0.010(3)
N17 0.066(3) 0.077(3) 0.084(3) -0.014(2) 0.011(2) 0.017(2)
N19 0.059(2) 0.081(3) 0.100(3) 0.005(3) 0.033(2) 0.013(2)
N20 0.059(2) 0.092(3) 0.083(3) 0.002(2) 0.016(2) 0.020(2)
N21 0.131(5) 0.093(4) 0.137(5) -0.017(4) 0.063(4) 0.000(3)
N24 0.077(3) 0.089(4) 0.161(5) 0.008(4) 0.035(4) 0.009(3)
N25 0.129(6) 0.260(11) 0.180(8) 0.088(8) -0.073(6) -0.062(7)
N26 0.202(10) 0.376(17) 0.165(8) 0.109(10) -0.076(8) 0.010(11)
N27 0.182(3) 0.182(3) 0.182(3) 0.0008(9) 0.0370(11) -0.0002(9)
N28 0.124(5) 0.200(8) 0.146(6) 0.074(6) -0.061(5) -0.052(5)
N29 0.084(4) 0.162(6) 0.117(5) 0.019(4) -0.004(3) -0.010(4)
N30 0.122(6) 0.279(12) 0.150(7) -0.010(8) -0.038(6) -0.019(7)
N31 0.267(14) 0.335(16) 0.205(11) 0.122(11) -0.114(10) -0.059(12)
N32 0.099(5) 0.404(17) 0.150(7) 0.065(9) -0.046(5) -0.071(8)
N33 0.093(4) 0.093(4) 0.152(5) -0.013(4) 0.036(4) -0.011(3)
N34 0.111(4) 0.087(4) 0.138(5) -0.010(3) 0.048(4) 0.013(3)
N35 0.079(4) 0.215(8) 0.129(5) -0.029(5) -0.007(3) 0.072(5)
N36 0.097(4) 0.154(5) 0.155(5) -0.026(4) 0.026(4) 0.020(4)
N37 0.087(3) 0.093(3) 0.140(5) 0.034(3) 0.053(3) 0.036(3)
N38 0.072(3) 0.078(3) 0.141(5) 0.007(3) 0.040(3) 0.021(2)
N39 0.050(2) 0.068(3) 0.101(3) -0.002(2) 0.014(2) 0.0078(19)
N40 0.057(2) 0.077(3) 0.085(3) 0.001(2) 0.010(2) 0.004(2)
N41 0.139(6) 0.158(6) 0.156(6) -0.067(5) 0.067(5) -0.047(5)
N42 0.216(7) 0.215(7) 0.204(6) -0.048(6) 0.090(6) -0.043(6)
N43 0.250(8) 0.240(8) 0.221(7) -0.030(6) 0.095(7) -0.029(7)
N44 0.333(15) 0.200(10) 0.298(14) -0.158(10) 0.219(13) -0.152(10)
N45 0.157(6) 0.148(6) 0.125(5) -0.059(4) 0.076(5) -0.069(5)
N46 0.225(9) 0.173(7) 0.138(6) -0.075(6) 0.085(6) -0.089(7)
N47 0.206(8) 0.168(7) 0.124(5) -0.069(5) 0.090(5) -0.082(6)
N48 0.129(5) 0.107(4) 0.094(4) -0.027(3) 0.048(3) -0.035(3)
N52 0.103(5) 0.151(6) 0.234(9) 0.061(6) 0.098(5) 0.050(4)
N53 0.068(3) 0.100(4) 0.113(4) -0.029(3) 0.014(3) -0.022(3)
N54 0.122(7) 0.209(11) 0.345(18) 0.001(11) 0.024(9) 0.021(7)
N57 0.060(3) 0.077(3) 0.108(4) 0.000(3) -0.003(2) 0.018(2)
N100 0.087(3) 0.085(3) 0.096(4) -0.009(3) 0.013(3) 0.022(3)
N101 0.085(3) 0.099(4) 0.092(3) 0.016(3) 0.007(3) 0.018(3)
N102 0.080(3) 0.091(3) 0.081(3) 0.017(3) -0.003(3) 0.023(3)
N103 0.092(3) 0.067(3) 0.098(3) -0.004(2) 0.030(3) 0.023(2)
N104 0.090(3) 0.082(3) 0.093(3) -0.002(3) 0.025(3) 0.034(3)
N105 0.095(3) 0.080(3) 0.084(3) -0.001(2) 0.026(3) 0.020(3)
N106 0.081(3) 0.079(3) 0.115(4) -0.003(3) 0.041(3) 0.018(2)
N107 0.089(3) 0.090(3) 0.110(4) 0.006(3) 0.052(3) 0.024(3)
N108 0.075(3) 0.090(4) 0.112(4) 0.002(3) 0.026(3) 0.017(3)
N109 0.065(3) 0.134(5) 0.100(4) 0.011(3) 0.001(3) -0.018(3)
N110 0.062(3) 0.147(5) 0.078(3) 0.021(3) -0.001(2) 0.002(3)
N111 0.065(3) 0.098(4) 0.108(4) -0.010(3) 0.008(3) 0.011(3)
N112 0.065(3) 0.093(4) 0.122(4) -0.004(3) 0.019(3) 0.013(3)
N113 0.074(3) 0.097(3) 0.101(4) -0.031(3) 0.005(3) -0.004(3)
N114 0.094(4) 0.101(4) 0.111(4) -0.022(3) 0.004(3) -0.007(3)
N115 0.071(3) 0.079(3) 0.105(4) 0.014(3) 0.001(3) 0.019(2)
N116 0.105(4) 0.073(3) 0.106(4) 0.015(3) 0.015(3) 0.019(3)
N117 0.078(3) 0.083(3) 0.105(4) -0.012(3) 0.026(3) 0.011(2)
O1 0.113(4) 0.207(7) 0.211(7) 0.086(6) -0.037(5) -0.028(5)
O2 0.194(3) 0.195(3) 0.193(3) 0.0035(18) 0.0368(18) -0.0041(18)
O3 0.099(4) 0.305(11) 0.141(5) 0.050(6) -0.004(4) -0.047(5)
O4 0.142(6) 0.49(2) 0.183(8) 0.106(10) -0.060(6) -0.051(9)
O5 0.089(3) 0.099(3) 0.169(5) 0.007(3) 0.035(3) 0.007(3)
O6 0.124(5) 0.163(7) 0.382(14) -0.032(8) 0.065(7) 0.018(5)
O7 0.078(3) 0.108(3) 0.115(4) -0.003(3) 0.025(3) 0.019(2)
O8 0.056(2) 0.084(2) 0.118(3) -0.009(2) 0.020(2) 0.0114(19)
O9 0.356(12) 0.312(11) 0.363(12) -0.175(9) 0.243(10) -0.177(10)
O10 0.381(15) 0.250(10) 0.314(12) -0.171(10) 0.247(12) -0.188(11)
O11 0.259(10) 0.275(10) 0.165(6) -0.136(7) 0.116(7) -0.124(8)
O12 0.234(8) 0.208(7) 0.175(6) -0.116(5) 0.131(6) -0.120(6)
Pd1 0.0525(2) 0.0889(3) 0.0842(3) -0.0073(2) 0.01440(19) 0.01126(19)
Pd2 0.0675(3) 0.0993(3) 0.1093(4) -0.0019(3) 0.0144(3) 0.0034(2)
Pd3 0.0803(3) 0.0987(3) 0.0956(3) 0.0066(3) 0.0217(3) 0.0121(2)
Pd4 0.0710(3) 0.0803(3) 0.0781(3) -0.0068(2) 0.0118(2) 0.0177(2)
Pd5 0.0614(2) 0.0712(3) 0.0843(3) -0.0085(2) 0.0202(2) 0.00946(18)
Pd6 0.1016(4) 0.0857(3) 0.1760(6) -0.0047(3) 0.0701(4) -0.0022(3)

loop_
_atom_type_symbol
_atom_type_description
_atom_type_scat_dispersion_real
_atom_type_scat_dispersion_imag
_atom_type_scat_source
C C 0.0033 0.0016 'International Tables Vol C Tables 4.2.6.8 and 6.1.1.4'
H H 0.0000 0.0000 'International Tables Vol C Tables 4.2.6.8 and 6.1.1.4'
N N 0.0061 0.0033 'International Tables Vol C Tables 4.2.6.8 and 6.1.1.4'
O O 0.0106 0.0060 'International Tables Vol C Tables 4.2.6.8 and 6.1.1.4'
Pd Pd -0.9988 1.0072 'International Tables Vol C Tables 4.2.6.8 and 6.1.1.4'

loop_
_geom_angle_atom_site_label_1
_geom_angle_atom_site_label_2
_geom_angle_atom_site_label_3
_geom_angle
C50 N9 C46 118.2(6)
C50 N9 Pd3 119.3(5)
C46 N9 Pd3 122.5(5)
C207 C90A C91A 122.2(10)
C210 C91A C90A 122.8(11)
C207 C92B C93B 125.2(11)
C210 C93B C92B 117.1(10)
N1 C1 C2 121.4(6)
C1 C2 C3 120.4(7)
C4 C3 C2 115.5(6)
C5 C4 C3 120.9(6)
C5 C4 C6 119.3(6)
C3 C4 C6 119.8(6)
C4 C5 N1 122.5(6)
N110 C6 N111 114.5(5)
N110 C6 C4 120.8(6)
N111 C6 C4 124.6(6)
N109 C9 N111 111.8(6)
N109 C9 C11 121.6(6)
N111 C9 C11 126.0(7)
C15 C11 C12 120.0(7)
C15 C11 C9 118.4(6)
C12 C11 C9 121.5(7)
C13 C12 C11 116.3(8)
C12 C13 C14 121.1(8)
N6 C14 C13 121.2(8)
C11 C15 N6 123.0(6)
N4 C16 C17 122.7(6)
C18 C17 C16 119.6(6)
C17 C18 C19 118.2(6)
C18 C19 C20 119.0(6)
C18 C19 C21 123.9(6)
C20 C19 C21 117.1(6)
N4 C20 C19 120.9(6)
N108 C21 N106 114.6(5)
N108 C21 C19 125.7(5)
N106 C21 C19 119.6(6)
N107 C24 N108 114.3(6)
N107 C24 C26 122.3(5)
N108 C24 C26 123.4(6)
C30 C26 C27 117.3(6)
C30 C26 C24 117.0(6)
C27 C26 C24 125.7(6)
C28 C27 C26 119.5(7)
C29 C28 C27 120.7(7)
C28 C29 N5 121.0(8)
C26 C30 N5 121.5(6)
C32 C31 N10 125.4(7)
C31 C32 C33 118.3(7)
C34 C33 C32 115.6(7)
C35 C34 C33 119.7(7)
C35 C34 C36 119.9(6)
C33 C34 C36 120.4(6)
N10 C35 C34 121.9(6)
N104 C36 N105 113.1(6)
N104 C36 C34 122.8(6)
N105 C36 C34 124.0(6)
N103 C39 N105 113.5(6)
N103 C39 C41 122.1(6)
N105 C39 C41 124.4(6)
C42 C41 C45 118.3(6)
C42 C41 C39 123.7(6)
C45 C41 C39 118.0(6)
C43 C42 C41 119.5(6)
C42 C43 C44 116.9(7)
N14 C44 C43 124.1(7)
N14 C45 C41 121.2(6)
N9 C46 C47 121.8(8)
C46 C47 C48 119.5(7)
C49 C48 C47 117.8(7)
C48 C49 C50 119.8(7)
C48 C49 C51 121.0(7)
C50 C49 C51 119.1(6)
N9 C50 C49 122.8(7)
N101 C51 N100 111.2(6)
N101 C51 C49 124.3(6)
N100 C51 C49 124.2(6)
N102 C54 N100 113.7(6)
N102 C54 C56 120.2(6)
N100 C54 C56 126.1(6)
C57 C56 C60 117.0(6)
C57 C56 C54 126.1(6)
C60 C56 C54 116.9(6)
C58 C57 C56 123.3(6)
C57 C58 C59 117.6(6)
N13 C59 C58 120.8(7)
N13 C60 C56 119.9(5)
N17 C61 C62 122.1(6)
C61 C62 C63 120.1(5)
C62 C63 C64 116.8(5)
C65 C64 C63 118.7(6)
C65 C64 C66 118.8(6)
C63 C64 C66 122.2(6)
N17 C65 C64 122.8(5)
N115 C66 N117 112.6(6)
N115 C66 C64 123.5(6)
N117 C66 C64 123.9(6)
N116 C69 N117 116.1(6)
N116 C69 C71 120.4(7)
N117 C69 C71 123.3(6)
C75 C71 C72 121.6(8)
C75 C71 C69 117.4(6)
C72 C71 C69 120.9(8)
C71 C72 C73 118.2(9)
C74 C73 C72 117.4(9)
N21 C74 C73 121.1(8)
C71 C75 N21 123.1(7)
N20 C76 C77 121.1(6)
C76 C77 C78 119.2(7)
C79 C78 C77 119.1(6)
C78 C79 C80 118.2(6)
C78 C79 C81 123.0(6)
C80 C79 C81 118.8(6)
N20 C80 C79 124.2(6)
N113 C81 N112 114.3(6)
N113 C81 C79 122.0(7)
N112 C81 C79 123.6(6)
N114 C84 N112 114.1(7)
N114 C84 C86 121.6(6)
N112 C84 C86 124.4(7)
C90 C86 C87 117.5(8)
C90 C86 C84 117.8(6)
C87 C86 C84 124.7(8)
C88 C87 C86 117.3(8)
C89 C88 C87 122.7(7)
N24 C89 C88 119.3(8)
N24 C90 C86 122.1(7)
N3 C101 C102 124.3(7)
C103 C102 C101 119.6(7)
N25 C103 C102 128.9(8)
N25 C103 C104 115.9(8)
C102 C103 C104 115.1(7)
C105 C104 C103 120.5(8)
N3 C105 C104 123.2(7)
O1 C106 N26 123.8(10)
O1 C106 N25 127.0(9)
N26 C106 N25 107.3(11)
C108 C107 C112 120.0
C108 C107 N26 124.1(8)
C112 C107 N26 114.6(8)
C109 C108 C107 120.0
C108 C109 C110 120.0
C111 C110 C109 120.0
C111 C110 N27 123.7(7)
C109 C110 N27 116.2(7)
C110 C111 C112 120.0
C111 C112 C107 120.0
O2 C113 N28 129.0(13)
O2 C113 N27 122.8(13)
N28 C113 N27 108.2(11)
N15 C114 C115 120.0(7)
C114 C115 C116 122.5(8)
C115 C116 N28 118.2(9)
C115 C116 C117 115.9(7)
N28 C116 C117 125.1(7)
C118 C117 C116 119.3(7)
C117 C118 N15 122.9(7)
C122 C121 N11 122.3(6)
C121 C122 C123 121.1(7)
N29 C123 C122 118.8(8)
N29 C123 C124 126.1(7)
C122 C123 C124 115.1(7)
C125 C124 C123 122.4(8)
C124 C125 N11 122.9(8)
O3 C126 N30 129.9(9)
O3 C126 N29 122.9(9)
N30 C126 N29 107.1(9)
C128 C127 C132 120.0
C128 C127 N30 115.2(8)
C132 C127 N30 124.2(8)
C129 C128 C127 120.0
C128 C129 C130 120.0
C131 C130 C129 120.0
C131 C130 N31 105.5(8)
C129 C130 N31 134.5(8)
C130 C131 C132 120.0
C131 C132 C127 120.0
O4 C133 N32 124.1(13)
O4 C133 N31 128.7(14)
N32 C133 N31 107.3(12)
C135 C134 N8 120.0
C134 C135 C136 120.0
N32 C136 C137 115.1(6)
N32 C136 C135 124.5(6)
C137 C136 C135 120.0
C138 C137 C136 120.0
C137 C138 N8 120.0
C138 N8 C134 120.0
C138 N8 Pd2 122.5(3)
C134 N8 Pd2 117.5(3)
N7 C141 C142 121.2(7)
C143 C142 C141 121.1(7)
C142 C143 N33 125.7(6)
C142 C143 C144 118.3(7)
N33 C143 C144 115.9(7)
C145 C144 C143 119.8(8)
C144 C145 N7 121.7(9)
O5 C146 N34 124.8(6)
O5 C146 N33 122.4(6)
N34 C146 N33 112.7(6)
C152 C147 N34 119.4(7)
C152 C147 C148 118.1(7)
N34 C147 C148 122.3(7)
C149 C148 C147 122.2(7)
C148 C149 C150 115.7(8)
C151 C150 N35 127.3(8)
C151 C150 C149 120.4(8)
N35 C150 C149 112.3(8)
C150 C151 C152 121.1(8)
C147 C152 C151 122.5(8)
O6 C153 N35 120.5(11)
O6 C153 N36 113.0(12)
N35 C153 N36 125.8(11)
C155 C154 N23 120.0
C156 C155 C154 120.0
C155 C156 C157 120.0
C155 C156 N36 115.2(5)
C157 C156 N36 124.5(5)
C156 C157 C158 120.0
N23 C158 C157 120.0
C158 N23 C154 120.0
C158 N23 Pd6 121.1(3)
C154 N23 Pd6 118.9(3)
C162 C161 N19 124.2(5)
C161 C162 C163 119.8(7)
C164 C163 N37 125.8(5)
C164 C163 C162 116.0(6)
N37 C163 C162 118.2(6)
C163 C164 C165 119.3(6)
N19 C165 C164 123.5(6)
O7 C166 N38 125.0(6)
O7 C166 N37 123.3(6)
N38 C166 N37 111.7(6)
C172 C167 C168 119.8(5)
C172 C167 N38 122.7(6)
C168 C167 N38 117.5(6)
C169 C168 C167 118.8(6)
C170 C169 C168 122.1(6)
C169 C170 N39 118.2(5)
C169 C170 C171 119.0(5)
N39 C170 C171 122.6(5)
C172 C171 C170 119.6(6)
C171 C172 C167 120.5(6)
O8 C173 N39 124.5(4)
O8 C173 N40 122.5(5)
N39 C173 N40 112.9(5)
N2 C174 C175 122.4(5)
C174 C175 C176 123.2(5)
N40 C176 C177 125.6(5)
N40 C176 C175 120.9(5)
C177 C176 C175 113.5(5)
C178 C177 C176 120.7(5)
N2 C178 C177 123.1(5)
N12 C181 C182 122.7(8)
C181 C182 C183 122.0(8)
N41 C183 C184 119.2(8)
N41 C183 C182 126.0(8)
C184 C183 C182 114.5(8)
C185 C184 C183 122.9(8)
C184 C185 N12 122.0(7)
O9 C186 N41 124.9(12)
O9 C186 N42 118.4(13)
N41 C186 N42 116.6(9)
C188 C187 C192 120.0
C188 C187 N42 121.8(8)
C192 C187 N42 118.1(8)
C187 C188 C189 120.0
C190 C189 C188 120.0
C189 C190 C191 120.0
C189 C190 N43 109.9(9)
C191 C190 N43 129.5(9)
C192 C191 C190 120.0
C191 C192 C187 120.0
O10 C193 N44 124.4(11)
O10 C193 N43 124.8(13)
N44 C193 N43 110.8(13)
C195 C194 N22 120.0
C194 C195 C196 120.0
N44 C196 C197 124.8(6)
N44 C196 C195 115.0(7)
C197 C196 C195 120.0
C196 C197 C198 120.0
N22 C198 C197 120.0
C198 N22 C194 120.0
C198 N22 Pd6 122.0(4)
C194 N22 Pd6 117.8(4)
C202 C201 N18 120.0
C201 C202 C203 120.0
C204 C203 C202 120.0
C204 C203 N45 125.0(4)
C202 C203 N45 115.0(4)
C203 C204 C205 120.0
C204 C205 N18 120.0
C205 N18 C201 120.0
C205 N18 Pd5 119.6(2)
C201 N18 Pd5 120.4(2)
N45 C206 O11 121.8(9)
N45 C206 N46 114.1(10)
O11 C206 N46 121.8(9)
C90A C207 C92B 113.7(9)
C90A C207 N46 126.9(9)
C92B C207 N46 119.2(9)
C93B C210 C91A 118.3(9)
C93B C210 N47 121.8(9)
C91A C210 N47 119.6(9)
O12 C213 N48 123.8(7)
O12 C213 N47 124.1(7)
N48 C213 N47 111.9(7)
N16 C214 C215 120.0(6)
C214 C215 C216 120.6(6)
C217 C216 N48 117.9(6)
C217 C216 C215 118.0(6)
N48 C216 C215 124.1(6)
C218 C217 C216 119.2(7)
C217 C218 N16 123.5(6)
C1 N1 C5 119.3(5)
C1 N1 Pd1 121.3(4)
C5 N1 Pd1 119.3(4)
C174 N2 C178 117.0(5)
C174 N2 Pd1 123.7(4)
C178 N2 Pd1 119.2(4)
C105 N3 C101 117.0(6)
C105 N3 Pd1 120.0(5)
C101 N3 Pd1 122.8(5)
C16 N4 C20 119.5(5)
C16 N4 Pd1 119.5(4)
C20 N4 Pd1 120.9(4)
C29 N5 C30 119.8(6)
C29 N5 Pd2 125.3(5)
C30 N5 Pd2 114.9(4)
C14 N6 C15 118.3(7)
C14 N6 Pd2 123.6(6)
C15 N6 Pd2 118.0(4)
C141 N7 C145 117.3(7)
C141 N7 Pd2 117.9(5)
C145 N7 Pd2 122.3(6)
C31 N10 C35 118.8(6)
C31 N10 Pd3 122.3(5)
C35 N10 Pd3 118.7(4)
C125 N11 C121 116.1(6)
C125 N11 Pd3 125.2(5)
C121 N11 Pd3 118.6(4)
C181 N12 C185 115.9(7)
C181 N12 Pd3 120.7(5)
C185 N12 Pd3 122.5(5)
C59 N13 C60 121.3(5)
C59 N13 Pd4 120.5(5)
C60 N13 Pd4 118.2(4)
C44 N14 C45 120.0(6)
C44 N14 Pd4 124.2(5)
C45 N14 Pd4 115.8(4)
C114 N15 C118 119.2(6)
C114 N15 Pd4 121.8(4)
C118 N15 Pd4 118.8(5)
C214 N16 C218 118.6(5)
C214 N16 Pd4 122.8(4)
C218 N16 Pd4 117.2(4)
C65 N17 C61 119.5(5)
C65 N17 Pd5 119.7(4)
C61 N17 Pd5 120.7(4)
C165 N19 C161 117.1(5)
C165 N19 Pd5 121.7(4)
C161 N19 Pd5 121.1(3)
C80 N20 C76 118.0(5)
C80 N20 Pd5 120.5(4)
C76 N20 Pd5 121.5(4)
C74 N21 C75 117.3(7)
C74 N21 Pd6 123.2(6)
C75 N21 Pd6 119.5(5)
C89 N24 C90 121.1(8)
C89 N24 Pd6 122.4(6)
C90 N24 Pd6 116.5(5)
C103 N25 C106 123.7(9)
C106 N26 C107 123.5(11)
C113 N27 C110 122.2(10)
C113 N28 C116 122.6(9)
C123 N29 C126 125.4(8)
C126 N30 C127 123.6(10)
C133 N31 C130 112.0(12)
C136 N32 C133 122.8(10)
C146 N33 C143 127.8(6)
C146 N34 C147 130.6(7)
C153 N35 C150 129.8(10)
C153 N36 C156 136.2(9)
C163 N37 C166 125.6(6)
C166 N38 C167 124.0(6)
C173 N39 C170 130.3(5)
C176 N40 C173 129.0(5)
C183 N41 C186 126.8(9)
C186 N42 C187 131.3(11)
C193 N43 C190 122.7(13)
C193 N44 C196 128.6(10)
C206 N45 C203 127.8(7)
C206 N46 C207 127.3(9)
C213 N47 C210 130.3(7)
C213 N48 C216 128.3(6)
O23 N52 O21 134.2(7)
O23 N52 O22 115.2(7)
O21 N52 O22 109.6(7)
O31 N53 O32 120.9(6)
O31 N53 O33 117.8(5)
O32 N53 O33 121.3(5)
O42 N54 O41 122.9(17)
O42 N54 O43 120.9(14)
O41 N54 O43 114.0(13)
O71 N57 O73 120.1(5)
O71 N57 O72 122.0(5)
O73 N57 O72 117.8(6)
C54 N100 C51 104.2(6)
C51 N101 N102 105.7(5)
C54 N102 N101 105.1(5)
C39 N103 N104 106.3(5)
C36 N104 N103 104.7(5)
C39 N105 C36 102.4(5)
C21 N106 N107 104.0(5)
C24 N107 N106 105.9(4)
C21 N108 C24 101.2(5)
C9 N109 N110 105.0(5)
C6 N110 N109 103.7(5)
C6 N111 C9 104.9(6)
C81 N112 C84 101.4(6)
C81 N113 N114 104.8(6)
C84 N114 N113 105.3(5)
C66 N115 N116 107.2(5)
C69 N116 N115 102.1(5)
C69 N117 C66 101.9(6)
N3 Pd1 N1 176.9(2)
N3 Pd1 N4 89.61(19)
N1 Pd1 N4 91.41(17)
N3 Pd1 N2 89.14(19)
N1 Pd1 N2 90.03(17)
N4 Pd1 N2 176.12(19)
N8 Pd2 N7 88.3(2)
N8 Pd2 N6 176.3(2)
N7 Pd2 N6 91.7(2)
N8 Pd2 N5 89.2(2)
N7 Pd2 N5 173.2(2)
N6 Pd2 N5 90.3(2)
N12 Pd3 N9 92.4(2)
N12 Pd3 N10 176.0(2)
N9 Pd3 N10 91.6(2)
N12 Pd3 N11 88.9(2)
N9 Pd3 N11 176.3(2)
N10 Pd3 N11 87.1(2)
N16 Pd4 N15 85.98(18)
N16 Pd4 N13 92.18(19)
N15 Pd4 N13 176.6(2)
N16 Pd4 N14 175.0(2)
N15 Pd4 N14 92.33(18)
N13 Pd4 N14 89.26(19)
N18 Pd5 N19 89.89(18)
N18 Pd5 N20 177.76(19)
N19 Pd5 N20 91.33(18)
N18 Pd5 N17 89.18(17)
N19 Pd5 N17 178.51(19)
N20 Pd5 N17 89.56(17)
N23 Pd6 N21 175.4(2)
N23 Pd6 N22 90.9(2)
N21 Pd6 N22 88.3(2)
N23 Pd6 N24 90.7(2)
N21 Pd6 N24 89.8(2)
N22 Pd6 N24 175.8(2)
O104 N85 O107 121.0(6)
O104 N85 O60 114.9(7)
O107 N85 O60 123.6(7)

loop_
_geom_bond_atom_site_label_1
_geom_bond_atom_site_label_2
_geom_bond_distance
N9 C50 1.363(8)
N9 C46 1.369(9)
N9 Pd3 2.019(6)
C90A C207 1.324(12)
C90A C91A 1.326(13)
C91A C210 1.303(12)
C92B C207 1.301(12)
C92B C93B 1.399(13)
C93B C210 1.298(13)
C1 N1 1.322(7)
C1 C2 1.397(9)
C2 C3 1.429(9)
C3 C4 1.418(9)
C4 C5 1.341(8)
C4 C6 1.469(8)
C5 N1 1.379(7)
C6 N110 1.309(7)
C6 N111 1.311(8)
C9 N109 1.328(8)
C9 N111 1.330(7)
C9 C11 1.423(9)
C11 C15 1.344(9)
C11 C12 1.403(9)
C12 C13 1.380(12)
C13 C14 1.384(12)
C14 N6 1.326(9)
C15 N6 1.358(8)
C16 N4 1.305(7)
C16 C17 1.392(8)
C17 C18 1.366(9)
C18 C19 1.386(9)
C19 C20 1.413(8)
C19 C21 1.467(8)
C20 N4 1.339(7)
C21 N108 1.334(8)
C21 N106 1.345(7)
C24 N107 1.319(8)
C24 N108 1.346(7)
C24 C26 1.427(9)
C26 C30 1.366(9)
C26 C27 1.404(9)
C27 C28 1.376(10)
C28 C29 1.329(10)
C29 N5 1.343(8)
C30 N5 1.369(8)
C31 C32 1.321(10)
C31 N10 1.326(8)
C32 C33 1.487(11)
C33 C34 1.402(9)
C34 C35 1.397(9)
C34 C36 1.439(9)
C35 N10 1.346(9)
C36 N104 1.307(8)
C36 N105 1.365(8)
C39 N103 1.298(7)
C39 N105 1.336(8)
C39 C41 1.446(9)
C41 C42 1.404(9)
C41 C45 1.412(8)
C42 C43 1.392(9)
C43 C44 1.420(9)
C44 N14 1.289(8)
C45 N14 1.347(8)
C46 C47 1.361(10)
C47 C48 1.449(11)
C48 C49 1.368(9)
C49 C50 1.378(9)
C49 C51 1.432(9)
C51 N101 1.317(8)
C51 N100 1.347(8)
C54 N102 1.288(7)
C54 N100 1.329(8)
C54 C56 1.426(9)
C56 C57 1.370(9)
C56 C60 1.421(8)
C57 C58 1.341(9)
C58 C59 1.418(9)
C59 N13 1.327(7)
C60 N13 1.352(7)
C61 N17 1.356(7)
C61 C62 1.366(8)
C62 C63 1.405(9)
C63 C64 1.422(8)
C64 C65 1.394(8)
C64 C66 1.442(9)
C65 N17 1.311(7)
C66 N115 1.301(8)
C66 N117 1.357(8)
C69 N116 1.318(8)
C69 N117 1.330(8)
C69 C71 1.502(10)
C71 C75 1.301(9)
C71 C72 1.338(10)
C72 C73 1.420(12)
C73 C74 1.385(12)
C74 N21 1.357(9)
C75 N21 1.367(8)
C76 N20 1.341(7)
C76 C77 1.382(8)
C77 C78 1.389(9)
C78 C79 1.361(9)
C79 C80 1.363(8)
C79 C81 1.459(9)
C80 N20 1.329(7)
C81 N113 1.304(8)
C81 N112 1.343(9)
C84 N114 1.283(9)
C84 N112 1.371(8)
C84 C86 1.422(10)
C86 C90 1.404(10)
C86 C87 1.407(9)
C87 C88 1.401(12)
C88 C89 1.359(12)
C89 N24 1.340(9)
C90 N24 1.345(9)
C101 N3 1.317(8)
C101 C102 1.376(9)
C102 C103 1.359(11)
C103 N25 1.332(10)
C103 C104 1.433(11)
C104 C105 1.340(10)
C105 N3 1.314(8)
C106 O1 1.181(11)
C106 N26 1.415(13)
C106 N25 1.427(12)
C107 C108 1.3900
C107 C112 1.3900
C107 N26 1.460(12)
C108 C109 1.3900
C109 C110 1.3900
C110 C111 1.3900
C110 N27 1.443(11)
C111 C112 1.3900
C113 O2 1.242(13)
C113 N28 1.354(14)
C113 N27 1.440(14)
C114 N15 1.319(8)
C114 C115 1.358(9)
C115 C116 1.363(10)
C116 N28 1.381(9)
C116 C117 1.398(11)
C117 C118 1.335(9)
C118 N15 1.338(8)
C121 C122 1.354(9)
C121 N11 1.374(8)
C122 C123 1.385(9)
C123 N29 1.334(9)
C123 C124 1.387(11)
C124 C125 1.327(11)
C125 N11 1.349(9)
C126 O3 1.128(10)
C126 N30 1.306(12)
C126 N29 1.458(10)
C127 C128 1.3900
C127 C132 1.3900
C127 N30 1.444(9)
C128 C129 1.3900
C129 C130 1.3900
C130 C131 1.3900
C130 N31 1.536(13)
C131 C132 1.3900
C133 O4 1.184(14)
C133 N32 1.406(13)
C133 N31 1.404(14)
C134 C135 1.3900
C134 N8 1.3900
C135 C136 1.3900
C136 N32 1.387(8)
C136 C137 1.3900
C137 C138 1.3900
C138 N8 1.3900
N8 Pd2 2.004(4)
C141 N7 1.338(9)
C141 C142 1.387(10)
C142 C143 1.307(9)
C143 N33 1.388(8)
C143 C144 1.397(10)
C144 C145 1.342(11)
C145 N7 1.367(9)
C146 O5 1.231(7)
C146 N34 1.324(8)
C146 N33 1.373(8)
C147 C152 1.335(9)
C147 N34 1.389(8)
C147 C148 1.410(11)
C148 C149 1.409(10)
C149 C150 1.444(11)
C150 C151 1.344(11)
C150 N35 1.409(10)
C151 C152 1.376(10)
C153 O6 1.163(11)
C153 N35 1.259(13)
C153 N36 1.288(12)
C154 C155 1.3900
C154 N23 1.3901
C155 C156 1.3900
C156 C157 1.3900
C156 N36 1.405(8)
C157 C158 1.3900
C158 N23 1.3900
N23 Pd6 1.987(4)
C161 C162 1.337(9)
C161 N19 1.333(7)
C162 C163 1.435(8)
C163 C164 1.373(9)
C163 N37 1.376(8)
C164 C165 1.397(8)
C165 N19 1.320(7)
C166 O7 1.232(8)
C166 N38 1.346(8)
C166 N37 1.386(8)
C167 C172 1.402(9)
C167 C168 1.401(8)
C167 N38 1.427(7)
C168 C169 1.394(8)
C169 C170 1.377(8)
C170 N39 1.405(6)
C170 C171 1.415(8)
C171 C172 1.394(8)
C173 O8 1.240(6)
C173 N39 1.314(7)
C173 N40 1.388(6)
C174 N2 1.316(7)
C174 C175 1.331(7)
C175 C176 1.410(7)
C176 N40 1.342(6)
C176 C177 1.380(8)
C177 C178 1.369(8)
C178 N2 1.348(7)
C181 N12 1.347(9)
C181 C182 1.352(10)
C182 C183 1.397(11)
C183 N41 1.312(10)
C183 C184 1.384(11)
C184 C185 1.331(10)
C185 N12 1.396(9)
C186 O9 1.193(12)
C186 N41 1.300(13)
C186 N42 1.360(14)
C187 C188 1.3900
C187 C192 1.3900
C187 N42 1.441(12)
C188 C189 1.3900
C189 C190 1.3900
C190 C191 1.3900
C190 N43 1.437(11)
C191 C192 1.3900
C193 O10 1.262(16)
C193 N44 1.284(14)
C193 N43 1.393(13)
C194 C195 1.3900
C194 N22 1.3900
C195 C196 1.3900
C196 N44 1.361(10)
C196 C197 1.3900
C197 C198 1.3900
C198 N22 1.3900
N22 Pd6 2.034(5)
C201 C202 1.3900
C201 N18 1.3900
C202 C203 1.3900
C203 C204 1.3900
C203 N45 1.430(7)
C204 C205 1.3900
C205 N18 1.3900
N18 Pd5 2.007(3)
C206 N45 1.282(11)
C206 O11 1.314(13)
C206 N46 1.355(10)
C207 N46 1.447(11)
C210 N47 1.400(9)
C213 O12 1.181(9)
C213 N48 1.357(9)
C213 N47 1.364(9)
C214 N16 1.343(7)
C214 C215 1.387(8)
C215 C216 1.389(9)
C216 C217 1.377(9)
C216 N48 1.384(8)
C217 C218 1.346(8)
C218 N16 1.355(8)
N1 Pd1 2.032(5)
N2 Pd1 2.055(5)
N3 Pd1 2.010(5)
N4 Pd1 2.036(5)
N5 Pd2 2.028(5)
N6 Pd2 2.024(6)
N7 Pd2 2.004(6)
N10 Pd3 2.013(6)
N11 Pd3 2.015(5)
N12 Pd3 2.000(6)
N13 Pd4 2.033(5)
N14 Pd4 2.041(5)
N15 Pd4 2.033(5)
N16 Pd4 2.021(5)
N17 Pd5 2.031(4)
N19 Pd5 2.023(4)
N20 Pd5 2.028(5)
N21 Pd6 2.021(7)
N24 Pd6 2.040(7)
N52 O23 1.154(7)
N52 O21 1.210(7)
N52 O22 1.450(11)
N53 O31 1.236(6)
N53 O32 1.245(7)
N53 O33 1.263(7)
N54 O42 1.336(13)
N54 O41 1.51(2)
N54 O43 1.560(18)
N57 O71 1.240(6)
N57 O73 1.244(7)
N57 O72 1.273(6)
N101 N102 1.419(7)
N103 N104 1.409(7)
N106 N107 1.386(7)
N109 N110 1.439(7)
N113 N114 1.428(7)
N115 N116 1.425(7)
O104 N85 1.196(6)
O107 N85 1.210(7)
N85 O60 1.262(8)

loop_
_platon_squeeze_void_nr
_platon_squeeze_void_average_x
_platon_squeeze_void_average_y
_platon_squeeze_void_average_z
_platon_squeeze_void_volume
_platon_squeeze_void_count_electrons
_platon_squeeze_void_content
1 -0.003 -0.008 -0.006 21288 7534 ' '
